data_7135630
loop_
_publ_author_name
'Xiong, Lijuan'
'Liu, Sen'
'Chen, Wenjing'
'Yang, Mengnan'
'Ma, Pengtao'
'Wang, Jingping'
'Niu, Jingyang'

_publ_section_title
;
 Assembly of sandwich-type ruthenium-containing polyoxometalates for
 efficient construction of C-C bonds.
;
_journal_issue 28
_journal_name_full 'Chemical communications (Cambridge, England)'
_journal_page_first 7353
_journal_page_last 7356
_journal_paper_doi 10.1039/d6cc00285d
_journal_volume 62
_journal_year 2026
_chemical_formula_moiety 'H47 K8 Na3 O98.5 Ru4 W18, 1.5(H2 O)'
_chemical_formula_sum 'H50 K8 Na3 O100 Ru4 W18'
_chemical_formula_weight 5745.75
_space_group_crystal_system triclinic
_space_group_IT_number 2
_space_group_name_Hall '-P 1'
_space_group_name_H-M_alt 'P -1'
_atom_sites_solution_hydrogens difmap
_atom_sites_solution_primary dual
_audit_creation_date 2025-11-15
_audit_creation_method
;
Olex2 1.5
(compiled 2024.02.16 svn.r378c4104 for OlexSys, GUI svn.r6928)
;
_audit_update_record
;
2025-11-19 deposited with the CCDC.	2026-03-12 downloaded from the CCDC.
;
_cell_angle_alpha 84.1350(10)
_cell_angle_beta 81.9160(10)
_cell_angle_gamma 73.4810(10)
_cell_formula_units_Z 1
_cell_length_a 11.9922(3)
_cell_length_b 12.0664(3)
_cell_length_c 15.9420(4)
_cell_measurement_reflns_used 9920
_cell_measurement_temperature 150.01
_cell_measurement_theta_max 28.328
_cell_measurement_theta_min 2.325
_cell_volume 2184.95(10)
_computing_cell_refinement 'SAINT V8.38A (Bruker, 2018)'
_computing_data_reduction 'SAINT V8.38A (Bruker, 2018)'
_computing_molecular_graphics 'Olex2 1.5 (Dolomanov et al., 2009)'
_computing_publication_material 'Olex2 1.5 (Dolomanov et al., 2009)'
_computing_structure_refinement 'SHELXL 2018/3 (Sheldrick, 2015)'
_computing_structure_solution 'SHELXT 2018/2 (Sheldrick, 2018)'
_diffrn_ambient_temperature 150.02
_diffrn_measured_fraction_theta_full 0.997
_diffrn_measured_fraction_theta_max 0.997
_diffrn_measurement_device_type 'Bruker APEX-II CCD'
_diffrn_radiation_monochromator 'Helios multilayer optic'
_diffrn_radiation_type 'Mo K\a'
_diffrn_radiation_wavelength 0.71073
_diffrn_reflns_av_R_equivalents 0.0375
_diffrn_reflns_av_unetI/netI 0.0366
_diffrn_reflns_Laue_measured_fraction_full 0.997
_diffrn_reflns_Laue_measured_fraction_max 0.997
_diffrn_reflns_limit_h_max 14
_diffrn_reflns_limit_h_min -12
_diffrn_reflns_limit_k_max 14
_diffrn_reflns_limit_k_min -14
_diffrn_reflns_limit_l_max 19
_diffrn_reflns_limit_l_min -19
_diffrn_reflns_number 27258
_diffrn_reflns_point_group_measured_fraction_full 0.997
_diffrn_reflns_point_group_measured_fraction_max 0.997
_diffrn_reflns_theta_full 25.099
_diffrn_reflns_theta_max 25.099
_diffrn_reflns_theta_min 2.255
_diffrn_source_current 1.4
_diffrn_source_power 0.07
_diffrn_source_type Microfocus
_diffrn_source_voltage 50.0
_exptl_absorpt_coefficient_mu 24.778
_exptl_absorpt_correction_T_max 0.7457
_exptl_absorpt_correction_T_min 0.4484
_exptl_absorpt_correction_type multi-scan
_exptl_absorpt_process_details
'SADABS-2016/2 (Bruker,2016/2) was used for absorption correction. wR2(int) was 0.1079 before and 0.0610 after correction. The Ratio of minimum to maximum transmission is 0.6013. The \l/2 correction factor is Not present.'
_exptl_crystal_colour black
_exptl_crystal_colour_primary black
_exptl_crystal_density_diffrn 4.367
_exptl_crystal_description needle
_exptl_crystal_F_000 2543
_exptl_crystal_size_max 0.2
_exptl_crystal_size_mid 0.1
_exptl_crystal_size_min 0.08
_refine_diff_density_max 2.243
_refine_diff_density_min -1.444
_refine_diff_density_rms 0.262
_refine_ls_extinction_method none
_refine_ls_goodness_of_fit_ref 1.075
_refine_ls_hydrogen_treatment constr
_refine_ls_matrix_type full
_refine_ls_number_parameters 649
_refine_ls_number_reflns 7766
_refine_ls_number_restraints 49
_refine_ls_restrained_S_all 1.256
_refine_ls_R_factor_all 0.0295
_refine_ls_R_factor_gt 0.0274
_refine_ls_shift/su_max 0.001
_refine_ls_shift/su_mean 0.000
_refine_ls_structure_factor_coef Fsqd
_refine_ls_weighting_details 'w=1/[\s^2^(Fo^2^)+(0.0213P)^2^+33.8018P] where P=(Fo^2^+2Fc^2^)/3'
_refine_ls_weighting_scheme calc
_refine_ls_wR_factor_gt 0.0663
_refine_ls_wR_factor_ref 0.0675
_reflns_Friedel_coverage 0.000
_reflns_number_gt 7359
_reflns_number_total 7766
_reflns_threshold_expression 'I > 2\s(I)'
_cod_data_source_file d6cc00285d2.cif
_cod_data_source_block m7412_0m
_cod_depositor_comments 'Adding full bibliography for 7135630.cif.'
_cod_database_code 7135630
_shelx_shelxl_version_number 2018/3
_shelx_space_group_comment
;
The symmetry employed for this shelxl refinement is uniquely defined
by the following loop, which should always be used as a source of
symmetry information in preference to the above space-group names.
They are only intended as comments.
;
_shelx_estimated_absorpt_t_max 0.242
_shelx_estimated_absorpt_t_min 0.083
_diffrn_source_source 'Incoatc Ius 3.0 '
_olex2_refinement_description
;
1. Fixed Uiso
 At 1.5 times of:
  All O(H,H) groups, H4 of O4, H10W of O10W, H39 of O39
 At 1.2 times of:
  H5W of O5W, H3W of O3W, H2W of O2W, H4W of O4W, H12W of O12W, H14W of O14W,
  H11W of O11W, H40 of O40
2. Restrained distances
 Ru1-H17B_$8 \\sim Ru1-H17A_$8
 with sigma of 0.02
3. Uiso/Uaniso restraints and constraints
O38 \\sim O12W: within 2A with sigma of 0.01 and sigma for terminal atoms of
0.02 within 2A
Uanis(Na1) \\sim Ueq, Uanis(O11W) \\sim Ueq, Uanis(O13W) \\sim Ueq, Uanis(O14W)
\\sim Ueq, Uanis(O6W) \\sim Ueq: with sigma of 0.01 and sigma for terminal
atoms of 0.02
Uanis(O12W) \\sim Ueq, Uanis(O38) \\sim Ueq: with sigma of 0.01 and sigma for
terminal atoms of 0.02
4. Others
 Fixed Sof: K4A(0.8) K4B(0.2) Na1(0.5) O6W(0.75) H6WA(0.75) H6WB(0.75)
 O12W(0.5) H12W(0.5) O13W(0.5) H13A(0.5) H13B(0.5) O14W(0.75) H14W(0.75)
 O36(0.5) H36A(0.5) H36B(0.5) O37(0.75) H37A(0.75) H37B(0.75) O38(0.5)
 H38A(0.5) H38B(0.5) O39(0.25) H39(0.25) O40(0.5) H40(0.5)
5.a Riding coordinates:
 O1W(H1WA,H1WB), O2W(H2W), O3W(H3W), O4(H4), O4W(H4W), O5W(H5W), O6W(H6WA,
 H6WB), O7W(H7WA,H7WB), O8W(H8WA,H8WB), O9W(H9WA,H9WB), O10W(H10W), O11W(H11W),
 O12W(H12W), O13W(H13A,H13B), O14W(H14W), O17(H17A,H17B), O36(H36A,H36B),
 O37(H37A,H37B), O38(H38A,H38B), O39(H39), O40(H40)
;
_olex2_submission_special_instructions 'No special instructions were received'

loop_
_space_group_symop_operation_xyz
'x, y, z'
'-x, -y, -z'

loop_
_atom_site_label
_atom_site_type_symbol
_atom_site_fract_x
_atom_site_fract_y
_atom_site_fract_z
_atom_site_U_iso_or_equiv
_atom_site_adp_type
_atom_site_occupancy
_atom_site_site_symmetry_order
_atom_site_calc_flag
_atom_site_refinement_flags_posn
_atom_site_refinement_flags_adp
_atom_site_refinement_flags_occupancy
_atom_site_disorder_assembly
_atom_site_disorder_group
K1 K -0.06868(18) 0.38699(19) 0.59109(13) 0.0218(4) Uani 1 1 d . . . . .
K2 K 0.1527(2) 0.5469(3) 1.15708(17) 0.0483(8) Uani 1 1 d . . . . .
K3 K 0.4613(3) -0.1411(2) 0.91858(19) 0.0507(8) Uani 1 1 d . . . . .
K4A K 0.1165(4) 0.0984(3) 0.4356(3) 0.0548(10) Uani 0.8 1 d . . P A 1
K4B K 0.1826(13) 0.0583(13) 0.5156(11) 0.051(4) Uani 0.2 1 d . . P A 2
Na1 Na -0.0512(9) 0.1406(10) 0.8436(7) 0.051(3) Uani 0.5 1 d . U P . .
Na2 Na 0.7655(5) 0.7483(6) 0.8000(4) 0.0659(17) Uani 1 1 d . . . . .
O1 O 0.3691(5) 0.4031(5) 0.4850(4) 0.0124(12) Uani 1 1 d . . . . .
O1W O 0.3910(8) -0.3099(7) 1.0239(5) 0.043(2) Uani 1 1 d . . . . .
H1WA H 0.315048 -0.288382 1.035771 0.065 Uiso 1 1 d R U . . .
H1WB H 0.405028 -0.372382 0.996722 0.065 Uiso 1 1 d R U . . .
O2 O 0.6025(5) 0.2695(5) 0.5213(4) 0.0120(12) Uani 1 1 d . . . . .
O2W O 0.5905(9) 0.8555(7) 0.7551(5) 0.045(2) Uani 1 1 d . . . . .
H2W H 0.592677 0.933676 0.730550 0.054 Uiso 1 1 d R U . . .
O3 O 0.6954(5) 0.3933(5) 0.6209(4) 0.0148(13) Uani 1 1 d . . . . .
O3W O 0.7955(6) 0.5957(7) 0.6899(5) 0.0368(19) Uani 1 1 d . . . . .
H3W H 0.846211 0.636754 0.651263 0.044 Uiso 1 1 d R U . . .
O4 O 0.5351(5) 0.4945(5) 0.4141(4) 0.0115(12) Uani 1 1 d . . . . .
H4 H 0.568882 0.535333 0.363387 0.017 Uiso 1 1 d R U . . .
O4W O 0.6909(11) 0.7979(8) 0.9427(5) 0.064(3) Uani 1 1 d . . . . .
H4W H 0.680620 0.724843 0.964630 0.077 Uiso 1 1 d R U . . .
O5 O 0.4128(5) 0.2053(5) 0.5852(4) 0.0144(13) Uani 1 1 d . . . . .
O5W O 0.9393(7) 0.6339(10) 0.8530(6) 0.057(3) Uani 1 1 d . . . . .
H5W H 1.001679 0.607687 0.809604 0.068 Uiso 1 1 d R U . . .
O6 O 0.2702(5) 0.4203(5) 0.6593(4) 0.0111(12) Uani 1 1 d . . . . .
O6W O 0.0390(16) 0.0721(12) 0.7295(12) 0.096(6) Uani 0.75 1 d . U P B .
H6WA H 0.079221 0.000672 0.739411 0.145 Uiso 0.75 1 d R U P . .
H6WB H 0.017471 0.073522 0.679421 0.145 Uiso 0.75 1 d R U P . .
O7 O 0.7747(5) 0.3775(5) 0.4458(4) 0.0130(13) Uani 1 1 d . . . . .
O7W O 0.2762(9) 0.0020(8) 0.8365(8) 0.073(3) Uani 1 1 d . . . . .
H7WA H 0.231664 -0.012390 0.802733 0.110 Uiso 1 1 d R U . . .
H7WB H 0.296504 0.062230 0.811873 0.110 Uiso 1 1 d R U . . .
O8 O 0.0557(5) 0.4577(5) 0.7113(4) 0.0132(13) Uani 1 1 d . . . . .
O8W O 0.3093(9) -0.0044(7) 0.6438(6) 0.052(3) Uani 1 1 d . . . . .
H8WA H 0.365333 -0.058807 0.619751 0.078 Uiso 1 1 d R U . A .
H8WB H 0.327513 0.059303 0.625381 0.078 Uiso 1 1 d R U . . .
O9 O 0.7067(5) 0.1685(5) 0.6514(4) 0.0136(13) Uani 1 1 d . . . . .
O9W O -0.0177(9) 0.6225(12) 1.0196(6) 0.078(4) Uani 1 1 d . . . . .
H9WA H -0.024891 0.619692 0.966399 0.116 Uiso 1 1 d R U . . .
H9WB H -0.081441 0.609742 1.046939 0.116 Uiso 1 1 d R U . . .
O10 O 0.5498(5) 0.6260(5) 0.6907(4) 0.0135(13) Uani 1 1 d . . . . .
O10W O 0.1468(9) -0.1033(8) 0.5515(7) 0.073(4) Uani 1 1 d . . . . .
H10W H 0.210142 -0.153965 0.566337 0.109 Uiso 1 1 d R U . A .
O11 O 0.1364(5) 0.4463(5) 0.5427(4) 0.0149(13) Uani 1 1 d . . . . .
O11W O -0.0250(13) 0.1525(10) 0.5837(8) 0.090(4) Uani 1 1 d . U . . .
H11W H -0.058719 0.154171 0.533018 0.108 Uiso 1 1 d R U . A .
O12 O 0.6117(5) 0.4266(5) 0.7883(4) 0.0147(13) Uani 1 1 d . . . . .
O12W O -0.1610(15) 0.2644(15) 0.9480(11) 0.035(4) Uani 0.5 1 d . U P B 1
H12W H -0.114303 0.283946 0.984531 0.042 Uiso 0.5 1 d R U P B 1
O13 O 0.5253(5) 0.0882(5) 0.7203(4) 0.0159(13) Uani 1 1 d . . . . .
O13W O -0.1810(13) 0.0278(13) 0.8528(10) 0.032(3) Uani 0.5 1 d . U P B 1
H13A H -0.154593 -0.016221 0.810313 0.048 Uiso 0.5 1 d R U P B 1
H13B H -0.248913 0.071099 0.840443 0.048 Uiso 0.5 1 d R U P B 1
O14 O 0.5062(5) 0.3041(5) 0.6950(4) 0.0116(12) Uani 1 1 d . . . . .
O14W O 0.8936(15) 0.8589(15) 0.7365(11) 0.085(5) Uani 0.75 1 d . U P C 1
H14W H 0.914745 0.786497 0.773115 0.102 Uiso 0.75 1 d R U P C 1
O15 O 0.3824(5) 0.7214(5) 0.8136(4) 0.0136(13) Uani 1 1 d . . . . .
O16 O 0.1861(5) 0.2502(5) 0.6487(4) 0.0154(13) Uani 1 1 d . . . . .
O17 O 0.5018(6) 0.1706(5) 0.4049(4) 0.0169(13) Uani 1 1 d . . . . .
H17A H 0.443717 0.146679 0.431652 0.025 Uiso 1 1 d R U . . .
H17B H 0.480927 0.195189 0.354752 0.025 Uiso 1 1 d R U . . .
O18 O 0.2058(5) 0.6330(5) 0.8758(4) 0.0180(14) Uani 1 1 d . . . . .
O19 O 0.3184(5) 0.2195(5) 0.7780(4) 0.0166(13) Uani 1 1 d . . . . .
O20 O 0.6359(5) 0.4663(5) 0.2377(4) 0.0118(12) Uani 1 1 d . . . . .
O21 O 0.1966(5) 0.4188(6) 0.8375(4) 0.0170(13) Uani 1 1 d . . . . .
O22 O 0.6812(5) 0.2671(5) 0.3437(4) 0.0125(12) Uani 1 1 d . . . . .
O23 O 0.6270(5) 0.2017(5) 0.8099(4) 0.0154(13) Uani 1 1 d . . . . .
O24 O 0.4079(5) 0.3254(5) 0.8745(4) 0.0154(13) Uani 1 1 d . . . . .
O25 O 0.8599(5) 0.3548(5) 0.2779(4) 0.0161(13) Uani 1 1 d . . . . .
O26 O 1.0089(5) 0.3520(5) 0.4001(4) 0.0169(13) Uani 1 1 d . . . . .
O27 O 0.4331(5) 0.5251(5) 0.9048(4) 0.0145(13) Uani 1 1 d . . . . .
O28 O 0.0762(5) 0.2604(6) 0.8136(4) 0.0205(14) Uani 1 1 d . . . . .
O29 O 0.6124(6) 0.6324(6) 0.8509(4) 0.0197(14) Uani 1 1 d . . . . .
O30 O 0.6224(5) 0.0271(5) 0.5577(4) 0.0174(14) Uani 1 1 d . . . . .
O31 O 0.8286(5) 0.2755(6) 0.7448(4) 0.0183(14) Uani 1 1 d . . . . .
O32 O 0.8460(6) 0.1479(6) 0.2183(4) 0.0243(15) Uani 1 1 d . . . . .
O33 O 0.2452(6) 0.4542(6) 0.9990(4) 0.0188(14) Uani 1 1 d . . . . .
O34 O 0.4702(6) 0.0859(6) 0.8953(4) 0.0196(14) Uani 1 1 d . . . . .
O35 O 0.2490(5) 0.2363(5) 0.4769(4) 0.0169(13) Uani 1 1 d . . . . .
Ru1 Ru 0.52747(6) 0.33237(6) 0.41656(4) 0.00981(14) Uani 1 1 d D . . . .
Ru2 Ru 0.61739(6) 0.43191(6) 0.51382(4) 0.00941(14) Uani 1 1 d . . . . .
W1 W 0.26731(3) 0.31988(3) 0.55274(2) 0.01124(8) Uani 1 1 d . . . . .
W2 W 0.68764(3) 0.30174(3) 0.71791(2) 0.01233(9) Uani 1 1 d . . . . .
W3 W 0.56771(3) 0.15256(3) 0.61185(2) 0.01127(8) Uani 1 1 d . . . . .
W4 W 0.46914(3) 0.19369(3) 0.81547(2) 0.01272(9) Uani 1 1 d . . . . .
W5 W 0.51821(3) 0.58296(3) 0.80216(2) 0.01240(9) Uani 1 1 d . . . . .
W6 W 0.87377(3) 0.43386(3) 0.36975(2) 0.01138(8) Uani 1 1 d . . . . .
W7 W 0.17198(3) 0.32899(3) 0.75240(2) 0.01313(9) Uani 1 1 d . . . . .
W8 W 0.75068(3) 0.28390(3) 0.23751(2) 0.01286(9) Uani 1 1 d . . . . .
W9 W 0.29514(3) 0.47997(3) 0.89427(2) 0.01331(9) Uani 1 1 d . . . . .
O36 O 0.066(2) 0.020(3) 0.9270(18) 0.097(9) Uani 0.5 1 d . . P B .
H36A H 0.057405 -0.048850 0.943655 0.145 Uiso 0.5 1 d R U P . .
H36B H 0.140995 0.009910 0.920015 0.145 Uiso 0.5 1 d R U P . .
O37 O 0.155(2) 0.0979(17) 0.9908(14) 0.137(10) Uani 0.75 1 d . . P . .
H37A H 0.196945 0.146500 0.990189 0.206 Uiso 0.75 1 d R U P . .
H37B H 0.163005 0.058630 1.039479 0.206 Uiso 0.75 1 d R U P . .
O38 O -0.131(2) 0.219(2) 0.9888(16) 0.072(6) Uani 0.5 1 d . U P B 2
H38A H -0.078467 0.256684 0.984970 0.108 Uiso 0.5 1 d R U P B 2
H38B H -0.170987 0.233404 1.038160 0.108 Uiso 0.5 1 d R U P B 2
O39 O 0.802(3) 0.949(3) 0.762(2) 0.038(8) Uani 0.25 1 d . . P C 2
H39 H 0.787953 1.000775 0.720121 0.056 Uiso 0.25 1 d R U P C 2
O40 O 0.266(3) -0.041(3) 1.054(2) 0.135(14) Uani 0.5 1 d . . P D 2
H40 H 0.287987 -0.086130 1.107873 0.162 Uiso 0.5 1 d R U P D 2

loop_
_atom_site_aniso_label
_atom_site_aniso_U_11
_atom_site_aniso_U_22
_atom_site_aniso_U_33
_atom_site_aniso_U_23
_atom_site_aniso_U_13
_atom_site_aniso_U_12
K1 0.0182(10) 0.0341(12) 0.0159(10) 0.0022(9) -0.0023(8) -0.0130(9)
K2 0.0269(13) 0.088(2) 0.0339(14) -0.0312(15) 0.0008(11) -0.0143(14)
K3 0.079(2) 0.0314(15) 0.0433(16) -0.0020(12) -0.0070(15) -0.0181(15)
K4A 0.061(3) 0.045(2) 0.062(3) -0.0040(18) -0.010(2) -0.0175(19)
K4B 0.041(8) 0.042(8) 0.074(11) -0.009(7) -0.012(7) -0.012(7)
Na1 0.036(5) 0.076(6) 0.047(5) -0.013(5) 0.003(4) -0.026(5)
Na2 0.053(3) 0.099(5) 0.052(3) 0.009(3) -0.012(3) -0.032(3)
O1 0.014(3) 0.015(3) 0.007(3) -0.001(2) 0.001(2) -0.003(3)
O1W 0.067(6) 0.032(4) 0.028(4) -0.015(3) -0.013(4) -0.002(4)
O2 0.012(3) 0.011(3) 0.014(3) -0.002(2) 0.001(2) -0.006(2)
O2W 0.073(6) 0.031(4) 0.040(5) 0.011(4) -0.022(5) -0.024(4)
O3 0.017(3) 0.019(3) 0.011(3) -0.002(2) -0.001(2) -0.010(3)
O3W 0.018(4) 0.053(5) 0.036(4) 0.015(4) -0.004(3) -0.011(4)
O4 0.013(3) 0.013(3) 0.009(3) 0.001(2) -0.002(2) -0.005(3)
O4W 0.131(10) 0.050(6) 0.029(5) 0.007(4) -0.023(6) -0.049(6)
O5 0.017(3) 0.014(3) 0.014(3) 0.000(2) -0.004(3) -0.005(3)
O5W 0.023(4) 0.111(9) 0.037(5) -0.017(5) 0.013(4) -0.022(5)
O6 0.008(3) 0.011(3) 0.013(3) -0.001(2) -0.001(2) -0.003(2)
O6W 0.118(12) 0.035(7) 0.139(13) -0.016(8) -0.089(11) 0.013(8)
O7 0.012(3) 0.015(3) 0.012(3) -0.004(2) -0.002(2) -0.004(3)
O7W 0.062(7) 0.038(5) 0.134(11) -0.016(6) -0.034(7) -0.023(5)
O8 0.011(3) 0.022(3) 0.006(3) -0.002(2) 0.001(2) -0.004(3)
O8W 0.071(7) 0.013(4) 0.066(6) -0.002(4) 0.005(5) -0.006(4)
O9 0.013(3) 0.016(3) 0.010(3) -0.007(2) 0.003(2) -0.002(3)
O9W 0.053(6) 0.161(12) 0.033(5) -0.023(6) 0.007(5) -0.052(7)
O10 0.012(3) 0.020(3) 0.009(3) -0.002(2) 0.000(2) -0.004(3)
O10W 0.044(6) 0.042(6) 0.099(8) 0.041(6) 0.007(6) 0.016(5)
O11 0.013(3) 0.019(3) 0.013(3) 0.000(2) -0.003(2) -0.005(3)
O11W 0.123(8) 0.054(6) 0.076(7) -0.014(5) 0.023(6) -0.009(6)
O12 0.015(3) 0.017(3) 0.013(3) 0.001(2) -0.002(2) -0.005(3)
O12W 0.034(7) 0.036(8) 0.036(7) -0.008(6) -0.006(6) -0.006(6)
O13 0.014(3) 0.018(3) 0.013(3) 0.003(3) -0.001(2) -0.003(3)
O13W 0.027(8) 0.029(8) 0.036(8) -0.008(6) -0.003(6) -0.002(6)
O14 0.009(3) 0.018(3) 0.008(3) -0.004(2) 0.002(2) -0.004(3)
O14W 0.083(8) 0.080(8) 0.085(8) -0.002(7) -0.005(7) -0.015(7)
O15 0.016(3) 0.015(3) 0.010(3) -0.002(2) -0.002(2) -0.002(3)
O16 0.016(3) 0.018(3) 0.015(3) 0.002(3) -0.003(3) -0.010(3)
O17 0.022(3) 0.019(3) 0.014(3) 0.000(3) -0.001(3) -0.012(3)
O18 0.016(3) 0.021(3) 0.015(3) -0.006(3) 0.002(3) -0.001(3)
O19 0.013(3) 0.019(3) 0.016(3) 0.004(3) -0.002(3) -0.004(3)
O20 0.009(3) 0.019(3) 0.009(3) -0.004(2) 0.001(2) -0.007(3)
O21 0.010(3) 0.027(4) 0.012(3) -0.002(3) 0.001(2) -0.005(3)
O22 0.014(3) 0.013(3) 0.011(3) 0.003(2) 0.000(2) -0.006(3)
O23 0.014(3) 0.023(3) 0.010(3) 0.003(3) -0.003(2) -0.007(3)
O24 0.012(3) 0.018(3) 0.014(3) -0.001(3) -0.001(2) -0.002(3)
O25 0.011(3) 0.024(3) 0.014(3) -0.001(3) -0.003(2) -0.005(3)
O26 0.009(3) 0.019(3) 0.021(3) -0.003(3) 0.001(3) -0.003(3)
O27 0.013(3) 0.016(3) 0.014(3) -0.003(2) 0.000(2) -0.003(3)
O28 0.013(3) 0.033(4) 0.016(3) 0.005(3) 0.003(3) -0.012(3)
O29 0.021(3) 0.029(4) 0.012(3) -0.003(3) -0.005(3) -0.011(3)
O30 0.015(3) 0.012(3) 0.021(3) -0.002(3) -0.002(3) 0.001(3)
O31 0.012(3) 0.029(4) 0.013(3) 0.001(3) -0.001(2) -0.005(3)
O32 0.023(4) 0.023(4) 0.020(4) -0.009(3) 0.009(3) 0.001(3)
O33 0.019(3) 0.029(4) 0.010(3) 0.000(3) 0.002(3) -0.010(3)
O34 0.021(3) 0.021(3) 0.014(3) 0.006(3) 0.001(3) -0.006(3)
O35 0.019(3) 0.016(3) 0.017(3) 0.001(3) -0.006(3) -0.006(3)
Ru1 0.0094(3) 0.0122(3) 0.0080(3) -0.0005(3) 0.0001(3) -0.0038(3)
Ru2 0.0091(3) 0.0126(3) 0.0071(3) -0.0008(3) 0.0003(3) -0.0045(3)
W1 0.01032(17) 0.01428(18) 0.01035(17) -0.00038(13) -0.00084(13) -0.00567(14)
W2 0.00942(17) 0.01829(19) 0.00981(18) 0.00097(14) -0.00138(13) -0.00521(14)
W3 0.01114(17) 0.01141(18) 0.01059(17) 0.00017(13) -0.00031(13) -0.00280(14)
W4 0.01136(17) 0.01589(18) 0.01003(18) 0.00248(13) -0.00040(13) -0.00391(14)
W5 0.01190(17) 0.01877(19) 0.00802(17) -0.00148(14) -0.00099(13) -0.00645(15)
W6 0.00856(16) 0.01550(18) 0.00986(17) 0.00013(13) 0.00045(13) -0.00403(14)
W7 0.00999(17) 0.01915(19) 0.01043(18) 0.00231(14) -0.00020(13) -0.00589(15)
W8 0.01175(17) 0.01524(18) 0.01056(18) -0.00298(13) 0.00158(13) -0.00266(14)
W9 0.01189(17) 0.01952(19) 0.00816(18) -0.00101(14) 0.00111(13) -0.00480(15)
O36 0.051(14) 0.12(2) 0.11(2) 0.015(18) 0.004(14) -0.032(15)
O37 0.24(3) 0.083(13) 0.127(18) 0.041(12) -0.100(19) -0.078(16)
O38 0.080(12) 0.057(11) 0.075(12) -0.021(10) 0.025(10) -0.024(10)
O39 0.033(18) 0.030(17) 0.044(19) -0.011(14) -0.007(15) 0.004(14)
O40 0.11(2) 0.15(3) 0.10(2) 0.03(2) -0.05(2) 0.04(2)

loop_
_atom_type_symbol
_atom_type_description
_atom_type_scat_dispersion_real
_atom_type_scat_dispersion_imag
_atom_type_scat_source
H H 0.0000 0.0000 'International Tables Vol C Tables 4.2.6.8 and 6.1.1.4'
K K 0.2009 0.2494 'International Tables Vol C Tables 4.2.6.8 and 6.1.1.4'
Na Na 0.0362 0.0249 'International Tables Vol C Tables 4.2.6.8 and 6.1.1.4'
O O 0.0106 0.0060 'International Tables Vol C Tables 4.2.6.8 and 6.1.1.4'
Ru Ru -1.2594 0.8363 'International Tables Vol C Tables 4.2.6.8 and 6.1.1.4'
W W -0.8490 6.8722 'International Tables Vol C Tables 4.2.6.8 and 6.1.1.4'

loop_
_geom_angle_atom_site_label_1
_geom_angle_atom_site_label_2
_geom_angle_atom_site_label_3
_geom_angle
_geom_angle_site_symmetry_1
_geom_angle_site_symmetry_3
_geom_angle_publ_flag
O3 K1 O3W 70.04(19) 1_455 1_455 ?
O3 K1 O7 55.73(16) 1_455 1_455 ?
O3 K1 O8 123.76(18) 1_455 . ?
O3 K1 O11 85.04(18) 1_455 2_566 ?
O3 K1 H11W 79.7 1_455 . ?
O3 K1 O16 142.66(18) 1_455 . ?
O3 K1 O26 107.04(17) 1_455 1_455 ?
O3 K1 O31 56.86(18) 1_455 1_455 ?
O3 K1 W2 28.97(13) 1_455 1_455 ?
O3 K1 W6 83.16(13) 1_455 1_455 ?
O3W K1 O7 105.88(18) 1_455 1_455 ?
O3W K1 H11W 148.4 1_455 . ?
O3W K1 O16 115.86(19) 1_455 . ?
O3W K1 O26 133.5(2) 1_455 1_455 ?
O3W K1 W2 74.38(15) 1_455 1_455 ?
O3W K1 W6 110.76(15) 1_455 1_455 ?
O7 K1 H11W 61.5 1_455 . ?
O7 K1 O16 138.14(17) 1_455 . ?
O7 K1 W2 79.14(12) 1_455 1_455 ?
O7 K1 W6 29.52(11) 1_455 1_455 ?
O8 K1 O3W 63.62(19) . 1_455 ?
O8 K1 O7 165.61(18) . 1_455 ?
O8 K1 H11W 132.7 . . ?
O8 K1 O16 52.72(16) . . ?
O8 K1 O26 127.63(17) . 1_455 ?
O8 K1 O31 83.52(17) . 1_455 ?
O8 K1 W2 105.81(13) . 1_455 ?
O8 K1 W6 141.89(14) . 1_455 ?
O11 K1 O3 163.0(2) . 1_455 ?
O11 K1 O3W 99.3(2) . 1_455 ?
O11 K1 O3W 79.3(2) 2_566 1_455 ?
O11 K1 O7 52.02(17) 2_566 1_455 ?
O11 K1 O7 118.05(18) . 1_455 ?
O11 K1 O8 57.62(17) . . ?
O11 K1 O8 114.38(19) 2_566 . ?
O11 K1 O11 79.83(19) . 2_566 ?
O11 K1 H11W 112.2 . . ?
O11 K1 H11W 107.6 2_566 . ?
O11 K1 O16 131.94(18) 2_566 . ?
O11 K1 O16 53.58(17) . . ?
O11 K1 O26 54.53(17) 2_566 1_455 ?
O11 K1 O26 70.11(17) . 1_455 ?
O11 K1 O31 140.59(19) 2_566 1_455 ?
O11 K1 O31 135.75(19) . 1_455 ?
O11 K1 W2 113.85(14) 2_566 1_455 ?
O11 K1 W2 162.81(14) . 1_455 ?
O11 K1 W6 88.66(13) . 1_455 ?
O11 K1 W6 34.56(13) 2_566 1_455 ?
O11W K1 O3 86.4(3) . 1_455 ?
O11W K1 O3W 145.0(3) . 1_455 ?
O11W K1 O7 79.3(3) . 1_455 ?
O11W K1 O8 115.0(4) . . ?
O11W K1 O11 108.7(3) . . ?
O11W K1 O11 125.3(3) . 2_566 ?
O11W K1 H11W 18.2 . . ?
O11W K1 O16 68.7(4) . . ?
O11W K1 O26 77.2(3) . 1_455 ?
O11W K1 O31 66.9(3) . 1_455 ?
O11W K1 W2 72.7(3) . 1_455 ?
O11W K1 W6 90.8(3) . 1_455 ?
O16 K1 H11W 83.1 . . ?
O16 K1 W2 114.17(12) . 1_455 ?
O16 K1 W6 122.90(12) . 1_455 ?
O26 K1 O7 51.45(16) 1_455 1_455 ?
O26 K1 H11W 63.9 1_455 . ?
O26 K1 O16 94.43(16) 1_455 . ?
O26 K1 W2 125.89(13) 1_455 1_455 ?
O26 K1 W6 28.54(11) 1_455 1_455 ?
O31 K1 O3W 78.4(2) 1_455 1_455 ?
O31 K1 O7 104.66(17) 1_455 1_455 ?
O31 K1 H11W 77.5 1_455 . ?
O31 K1 O16 87.19(17) 1_455 . ?
O31 K1 O26 140.77(19) 1_455 1_455 ?
O31 K1 W2 28.05(12) 1_455 1_455 ?
O31 K1 W6 133.96(14) 1_455 1_455 ?
W2 K1 H11W 74.7 1_455 . ?
W6 K1 H11W 73.3 1_455 . ?
W6 K1 W2 108.51(5) 1_455 1_455 ?
Na1 K2 H5W 124.3(3) 2_567 2_667 ?
Na1 K2 H12W 50.7(4) 2_567 2_567 ?
Na2 K2 Na1 168.8(2) 2_667 2_567 ?
Na2 K2 H5W 52.8(2) 2_667 2_667 ?
Na2 K2 H12W 140.4(4) 2_667 2_567 ?
O3W K2 Na1 121.9(3) 2_667 2_567 ?
O3W K2 Na2 47.4(2) 2_667 2_667 ?
O3W K2 H5W 70.8(3) 2_667 2_667 ?
O3W K2 O8 64.1(2) 2_667 2_567 ?
O3W K2 O9W 145.1(3) 2_667 . ?
O3W K2 O12 71.0(2) 2_667 2_667 ?
O3W K2 H12W 170.8(4) 2_667 2_567 ?
O3W K2 O28 111.4(2) 2_667 2_567 ?
O3W K2 O29 63.7(2) 2_667 2_667 ?
O5W K2 Na1 137.9(3) 2_667 2_567 ?
O5W K2 Na2 43.2(2) 2_667 2_667 ?
O5W K2 O3W 75.9(3) 2_667 2_667 ?
O5W K2 H5W 18.79(7) 2_667 2_667 ?
O5W K2 O8 66.1(2) 2_667 2_567 ?
O5W K2 O9W 73.2(3) 2_667 . ?
O5W K2 O12 135.5(3) 2_667 2_667 ?
O5W K2 H12W 113.2(4) 2_667 2_567 ?
O5W K2 O28 98.9(2) 2_667 2_567 ?
O5W K2 O29 86.0(2) 2_667 2_667 ?
O5W K2 O31 147.9(2) 2_667 2_667 ?
O5W K2 O33 73.2(2) 2_667 . ?
H5W K2 H12W 117.3 2_667 2_567 ?
O8 K2 Na1 86.9(2) 2_567 2_567 ?
O8 K2 Na2 84.62(17) 2_567 2_667 ?
O8 K2 H5W 47.4(2) 2_567 2_667 ?
O8 K2 O9W 88.7(2) 2_567 . ?
O8 K2 O12 120.69(17) 2_567 2_667 ?
O8 K2 H12W 117.5(4) 2_567 2_567 ?
O8 K2 O28 52.85(17) 2_567 2_567 ?
O9W K2 Na1 74.6(3) . 2_567 ?
O9W K2 Na2 112.4(3) . 2_667 ?
O9W K2 H5W 74.7(3) . 2_667 ?
O9W K2 O12 143.9(3) . 2_667 ?
O9W K2 H12W 42.6(4) . 2_567 ?
O12 K2 Na1 85.7(2) 2_667 2_567 ?
O12 K2 Na2 92.34(16) 2_667 2_667 ?
O12 K2 H5W 140.2(3) 2_667 2_667 ?
O12 K2 H12W 101.7(4) 2_667 2_567 ?
O12W K2 Na1 40.4(4) 2_567 2_567 ?
O12W K2 Na2 150.4(4) 2_567 2_667 ?
O12W K2 O3W 151.7(4) 2_567 2_667 ?
O12W K2 O5W 132.4(4) 2_567 2_667 ?
O12W K2 H5W 135.6(4) 2_567 2_667 ?
O12W K2 O8 122.3(4) 2_567 2_567 ?
O12W K2 O9W 61.2(4) 2_567 . ?
O12W K2 O12 84.1(4) 2_567 2_667 ?
O12W K2 H12W 19.26(13) 2_567 2_567 ?
O12W K2 O28 69.6(4) 2_567 2_567 ?
O12W K2 O29 111.5(4) 2_567 2_667 ?
O12W K2 O31 71.5(4) 2_567 2_667 ?
O12W K2 O33 76.5(4) 2_567 . ?
O28 K2 Na1 40.3(2) 2_567 2_567 ?
O28 K2 Na2 134.88(18) 2_567 2_667 ?
O28 K2 H5W 84.1(2) 2_567 2_667 ?
O28 K2 O9W 59.1(2) 2_567 . ?
O28 K2 O12 120.30(19) 2_567 2_667 ?
O28 K2 H12W 66.9(4) 2_567 2_567 ?
O29 K2 Na1 135.9(2) 2_667 2_567 ?
O29 K2 Na2 47.06(17) 2_667 2_667 ?
O29 K2 H5W 99.4(3) 2_667 2_667 ?
O29 K2 O8 125.1(2) 2_667 2_567 ?
O29 K2 O9W 128.5(2) 2_667 . ?
O29 K2 O12 53.04(17) 2_667 2_667 ?
O29 K2 H12W 116.8(4) 2_667 2_567 ?
O29 K2 O28 172.23(19) 2_667 2_567 ?
O31 K2 Na1 42.4(2) 2_667 2_567 ?
O31 K2 Na2 128.83(19) 2_667 2_667 ?
O31 K2 O3W 82.9(2) 2_667 2_667 ?
O31 K2 H5W 130.0(2) 2_667 2_667 ?
O31 K2 O8 83.09(18) 2_667 2_567 ?
O31 K2 O9W 116.7(3) 2_667 . ?
O31 K2 O12 54.14(17) 2_667 2_667 ?
O31 K2 H12W 88.3(4) 2_667 2_567 ?
O31 K2 O28 66.72(18) 2_667 2_567 ?
O31 K2 O29 106.03(19) 2_667 2_667 ?
O33 K2 Na1 116.2(2) . 2_567 ?
O33 K2 Na2 74.97(18) . 2_667 ?
O33 K2 O3W 119.2(2) . 2_667 ?
O33 K2 H5W 91.0(2) . 2_667 ?
O33 K2 O8 136.8(2) . 2_567 ?
O33 K2 O9W 65.8(2) . . ?
O33 K2 O12 98.12(19) . 2_667 ?
O33 K2 H12W 66.5(4) . 2_567 ?
O33 K2 O28 124.0(2) . 2_567 ?
O33 K2 O29 63.13(18) . 2_667 ?
O33 K2 O31 138.9(2) . 2_667 ?
K3 K3 H4W 82.3(2) 2_657 1_545 ?
Na2 K3 K3 98.79(14) 1_545 2_657 ?
Na2 K3 H4W 45.1(2) 1_545 1_545 ?
Na2 K3 W5 63.48(11) 1_545 1_545 ?
O1W K3 K3 110.91(19) . 2_657 ?
O1W K3 Na2 112.9(2) . 1_545 ?
O1W K3 O2W 132.6(2) . 1_545 ?
O1W K3 H4W 80.5(3) . 1_545 ?
O1W K3 O7W 111.2(3) . . ?
O1W K3 O15 72.8(2) . 1_545 ?
O1W K3 O29 75.1(2) . 1_545 ?
O1W K3 O34 147.5(2) . . ?
O1W K3 O34 79.8(2) . 2_657 ?
O1W K3 W5 69.46(16) . 1_545 ?
O1W K3 O40 67.7(7) . . ?
O2W K3 K3 109.9(2) 1_545 2_657 ?
O2W K3 Na2 37.0(2) 1_545 1_545 ?
O2W K3 H4W 82.0(3) 1_545 1_545 ?
O2W K3 O15 70.9(2) 1_545 1_545 ?
O2W K3 O29 59.6(2) 1_545 1_545 ?
O2W K3 O34 129.3(2) 1_545 2_657 ?
O2W K3 W5 63.74(17) 1_545 1_545 ?
O2W K3 O40 154.9(6) 1_545 . ?
O4W K3 K3 69.9(2) 1_545 2_657 ?
O4W K3 Na2 38.8(2) 1_545 1_545 ?
O4W K3 O1W 99.3(3) 1_545 . ?
O4W K3 O2W 73.3(3) 1_545 1_545 ?
O4W K3 H4W 19.65(9) 1_545 1_545 ?
O4W K3 O7W 149.5(3) 1_545 . ?
O4W K3 O15 118.7(3) 1_545 1_545 ?
O4W K3 O29 63.0(2) 1_545 1_545 ?
O4W K3 O34 62.2(2) 1_545 2_657 ?
O4W K3 O34 88.0(3) 1_545 . ?
O4W K3 W5 88.9(2) 1_545 1_545 ?
O4W K3 O40 123.0(6) 1_545 . ?
O7W K3 K3 99.6(2) . 2_657 ?
O7W K3 Na2 121.4(3) . 1_545 ?
O7W K3 O2W 84.5(3) . 1_545 ?
O7W K3 H4W 166.2(4) . 1_545 ?
O7W K3 O15 71.0(2) . 1_545 ?
O7W K3 O29 122.5(3) . 1_545 ?
O7W K3 O34 123.7(3) . 2_657 ?
O7W K3 W5 99.9(2) . 1_545 ?
O7W K3 O40 72.7(5) . . ?
O15 K3 K3 170.48(18) 1_545 2_657 ?
O15 K3 Na2 87.35(17) 1_545 1_545 ?
O15 K3 H4W 107.2(2) 1_545 1_545 ?
O15 K3 O29 56.13(17) 1_545 1_545 ?
O15 K3 O34 152.43(19) 1_545 2_657 ?
O15 K3 W5 30.41(12) 1_545 1_545 ?
O15 K3 O40 109.8(8) 1_545 . ?
O29 K3 K3 132.87(18) 1_545 2_657 ?
O29 K3 Na2 43.02(17) 1_545 1_545 ?
O29 K3 H4W 51.8(2) 1_545 1_545 ?
O29 K3 O34 113.75(19) 1_545 2_657 ?
O29 K3 W5 25.91(12) 1_545 1_545 ?
O34 K3 K3 42.32(14) . 2_657 ?
O34 K3 K3 33.46(11) 2_657 2_657 ?
O34 K3 Na2 92.53(19) . 1_545 ?
O34 K3 Na2 100.59(17) 2_657 1_545 ?
O34 K3 O2W 79.9(2) . 1_545 ?
O34 K3 H4W 64.2(2) 2_657 1_545 ?
O34 K3 H4W 107.1(3) . 1_545 ?
O34 K3 O7W 67.3(2) . . ?
O34 K3 O15 130.7(2) . 1_545 ?
O34 K3 O29 134.8(2) . 1_545 ?
O34 K3 O34 75.78(19) . 2_657 ?
O34 K3 W5 142.73(16) . 1_545 ?
O34 K3 W5 133.65(14) 2_657 1_545 ?
O34 K3 O40 81.8(8) . . ?
W5 K3 K3 158.76(13) 1_545 2_657 ?
W5 K3 H4W 76.84(19) 1_545 1_545 ?
K1 K4A H11W 41.4 . . ?
K4A K4A K1 89.16(13) 2_556 . ?
K4A K4A H11W 48.6 2_556 . ?
Na2 K4A K1 105.56(13) 2_666 . ?
Na2 K4A K4A 146.00(18) 2_666 2_556 ?
Na2 K4A H11W 132.8 2_666 . ?
O10W K4A K1 104.9(3) . . ?
O10W K4A K1 75.2(2) 2_556 . ?
O10W K4A K4A 45.9(2) . 2_556 ?
O10W K4A K4A 41.36(18) 2_556 2_556 ?
O10W K4A Na2 147.2(3) . 2_666 ?
O10W K4A Na2 112.3(2) 2_556 2_666 ?
O10W K4A O10W 87.3(3) . 2_556 ?
O10W K4A H11W 79.4 . . ?
O10W K4A H11W 41.3 2_556 . ?
O10W K4A O26 149.5(3) . 1_455 ?
O10W K4A O30 68.7(2) . 2_656 ?
O11W K4A K1 37.2(3) . . ?
O11W K4A K4A 54.9(3) . 2_556 ?
O11W K4A Na2 141.9(3) . 2_666 ?
O11W K4A O10W 70.5(3) . . ?
O11W K4A O10W 60.5(4) . 2_556 ?
O11W K4A H11W 20.1 . . ?
O11W K4A O14W 138.9(5) . 2_666 ?
O11W K4A O26 79.1(3) . 1_455 ?
O11W K4A O30 119.1(4) . 2_656 ?
O11W K4A O35 88.1(4) . . ?
O14W K4A K1 115.7(4) 2_666 . ?
O14W K4A K4A 114.9(4) 2_666 2_556 ?
O14W K4A Na2 31.1(4) 2_666 2_666 ?
O14W K4A O10W 135.4(5) 2_666 . ?
O14W K4A O10W 86.0(4) 2_666 2_556 ?
O14W K4A H11W 120.1 2_666 . ?
O14W K4A O26 71.5(4) 2_666 1_455 ?
O14W K4A O30 101.7(4) 2_666 2_656 ?
O14W K4A O35 105.3(4) 2_666 . ?
O26 K4A K1 45.11(13) 1_455 . ?
O26 K4A K4A 116.3(2) 1_455 2_556 ?
O26 K4A Na2 62.90(17) 1_455 2_666 ?
O26 K4A O10W 79.8(2) 1_455 2_556 ?
O26 K4A H11W 72.6 1_455 . ?
O26 K4A O30 127.5(2) 1_455 2_656 ?
O30 K4A K1 122.39(16) 2_656 . ?
O30 K4A K4A 113.50(19) 2_656 2_556 ?
O30 K4A Na2 84.59(17) 2_656 2_666 ?
O30 K4A O10W 152.7(2) 2_656 2_556 ?
O30 K4A H11W 138.1 2_656 . ?
O35 K4A K1 63.45(15) . . ?
O35 K4A K4A 138.5(2) . 2_556 ?
O35 K4A Na2 74.63(18) . 2_666 ?
O35 K4A O10W 108.9(3) . . ?
O35 K4A O10W 138.0(3) . 2_556 ?
O35 K4A H11W 102.3 . . ?
O35 K4A O26 66.61(19) . 1_455 ?
O35 K4A O30 65.50(19) . 2_656 ?
K1 K4B H6WB 58.0 . . ?
K1 K4B H8WA 120.0 . . ?
K1 K4B H8WB 94.3 . . ?
K1 K4B H10W 134.6 . . ?
K1 K4B H11W 42.5 . . ?
H6WB K4B H8WA 85.8 . . ?
H6WB K4B H8WB 79.9 . . ?
H6WB K4B H10W 77.5 . . ?
H6WB K4B H11W 53.3 . . ?
O8W K4B K1 103.1(5) . . ?
O8W K4B H6WB 71.7 . . ?
O8W K4B H8WA 17.4 . . ?
O8W K4B H8WB 19.0 . . ?
O8W K4B H10W 67.4 . . ?
O8W K4B H11W 124.3 . . ?
O8W K4B O16 59.6(4) . . ?
O8W K4B W1 74.9(4) . . ?
O8W K4B W3 86.4(4) . 2_656 ?
H8WA K4B H8WB 28.4 . . ?
H8WA K4B H10W 59.5 . . ?
H8WA K4B H11W 139.1 . . ?
H8WB K4B H10W 85.6 . . ?
H8WB K4B H11W 126.9 . . ?
O10W K4B K1 121.6(6) . . ?
O10W K4B H6WB 69.7 . . ?
O10W K4B O8W 81.9(6) . . ?
O10W K4B H8WA 76.9 . . ?
O10W K4B H8WB 100.8 . . ?
O10W K4B H10W 18.8 . . ?
O10W K4B O11W 86.8(7) . . ?
O10W K4B H11W 86.4 . . ?
O10W K4B O16 125.1(8) . . ?
O10W K4B O30 94.5(6) . 2_656 ?
O10W K4B O35 173.2(8) . . ?
O10W K4B W1 154.5(8) . . ?
O10W K4B W3 77.3(5) . 2_656 ?
H10W K4B H11W 104.5 . . ?
O11W K4B K1 35.0(3) . . ?
O11W K4B H6WB 35.7 . . ?
O11W K4B O8W 104.8(7) . . ?
O11W K4B H8WA 120.6 . . ?
O11W K4B H8WB 107.2 . . ?
O11W K4B H10W 102.0 . . ?
O11W K4B H11W 20.0 . . ?
O11W K4B O16 69.4(5) . . ?
O11W K4B W1 89.0(5) . . ?
O11W K4B W3 159.2(6) . 2_656 ?
O16 K4B K1 47.1(2) . . ?
O16 K4B H6WB 62.3 . . ?
O16 K4B H8WA 74.7 . . ?
O16 K4B H8WB 47.4 . . ?
O16 K4B H10W 120.5 . . ?
O16 K4B H11W 85.6 . . ?
O16 K4B W1 31.55(17) . . ?
O16 K4B W3 131.0(4) . 2_656 ?
O30 K4B K1 143.9(6) 2_656 . ?
O30 K4B H6WB 147.6 2_656 . ?
O30 K4B O8W 78.4(5) 2_656 . ?
O30 K4B H8WA 62.8 2_656 . ?
O30 K4B H8WB 75.6 2_656 . ?
O30 K4B H10W 79.9 2_656 . ?
O30 K4B O11W 176.7(9) 2_656 . ?
O30 K4B H11W 157.0 2_656 . ?
O30 K4B O16 112.1(5) 2_656 . ?
O30 K4B O35 80.2(5) 2_656 . ?
O30 K4B W1 91.1(4) 2_656 . ?
O30 K4B W3 20.1(2) 2_656 2_656 ?
O35 K4B K1 63.8(3) . . ?
O35 K4B H6WB 112.9 . . ?
O35 K4B O8W 92.8(5) . . ?
O35 K4B H8WA 96.8 . . ?
O35 K4B H8WB 73.9 . . ?
O35 K4B H10W 154.3 . . ?
O35 K4B O11W 98.8(6) . . ?
O35 K4B H11W 100.2 . . ?
O35 K4B O16 54.3(3) . . ?
O35 K4B W1 23.3(2) . . ?
O35 K4B W3 98.1(5) . 2_656 ?
W1 K4B K1 55.9(2) . . ?
W1 K4B H6WB 92.8 . . ?
W1 K4B H8WA 83.7 . . ?
W1 K4B H8WB 56.7 . . ?
W1 K4B H10W 142.3 . . ?
W1 K4B H11W 98.0 . . ?
W1 K4B W3 111.1(4) . 2_656 ?
W3 K4B K1 159.6(5) 2_656 . ?
W3 K4B H6WB 142.3 2_656 . ?
W3 K4B H8WA 69.1 2_656 . ?
W3 K4B H8WB 89.1 2_656 . ?
W3 K4B H10W 65.7 2_656 . ?
W3 K4B H11W 142.9 2_656 . ?
K2 Na1 H6WA 133.9 2_567 . ?
K2 Na1 H13A 131.6 2_567 . ?
O6W Na1 K2 116.2(6) . 2_567 ?
O6W Na1 H6WA 18.9 . . ?
O6W Na1 O12W 164.4(9) . . ?
O6W Na1 O13W 92.5(7) . . ?
O6W Na1 H13A 74.1 . . ?
O6W Na1 O28 81.6(6) . . ?
O6W Na1 O31 81.5(5) . 1_455 ?
O6W Na1 O36 95.9(9) . . ?
O6W Na1 O38 171.6(9) . . ?
H6WA Na1 H13A 68.5 . . ?
O12W Na1 K2 48.3(5) . 2_567 ?
O12W Na1 H6WA 175.4 . . ?
O12W Na1 H13A 113.5 . . ?
O12W Na1 O28 89.2(6) . . ?
O12W Na1 O31 85.2(6) . 1_455 ?
O13W Na1 K2 121.6(5) . 2_567 ?
O13W Na1 H6WA 86.4 . . ?
O13W Na1 O12W 95.2(7) . . ?
O13W Na1 H13A 18.5 . . ?
O13W Na1 O28 171.8(7) . . ?
O13W Na1 O31 88.0(5) . 1_455 ?
O28 Na1 K2 57.2(3) . 2_567 ?
O28 Na1 H6WA 89.7 . . ?
O28 Na1 H13A 155.4 . . ?
O28 Na1 O31 85.4(4) . 1_455 ?
O28 Na1 O38 93.2(7) . . ?
O31 Na1 K2 51.9(3) 1_455 2_567 ?
O31 Na1 H6WA 99.1 1_455 . ?
O31 Na1 H13A 87.0 1_455 . ?
O31 Na1 O38 104.8(8) 1_455 . ?
O36 Na1 K2 128.4(9) . 2_567 ?
O36 Na1 H6WA 78.5 . . ?
O36 Na1 O12W 97.1(9) . . ?
O36 Na1 O13W 94.1(9) . . ?
O36 Na1 H13A 94.3 . . ?
O36 Na1 O28 92.2(8) . . ?
O36 Na1 O31 176.7(8) . 1_455 ?
O36 Na1 O38 77.6(10) . . ?
O38 Na1 H6WA 156.0 . . ?
K2 Na2 K3 106.23(17) 2_667 1_565 ?
K2 Na2 K4A 121.19(19) 2_667 2_666 ?
K2 Na2 H14W 103.5 2_667 . ?
K3 Na2 K4A 123.90(18) 1_565 2_666 ?
K3 Na2 H14W 141.3 1_565 . ?
K4A Na2 H14W 54.4 2_666 . ?
O2W Na2 K2 125.8(3) . 2_667 ?
O2W Na2 K3 48.0(3) . 1_565 ?
O2W Na2 K4A 79.0(3) . 2_666 ?
O2W Na2 O3W 92.6(3) . . ?
O2W Na2 O4W 89.9(4) . . ?
O2W Na2 O5W 176.7(4) . . ?
O2W Na2 O14W 101.6(5) . . ?
O2W Na2 H14W 125.6 . . ?
O2W Na2 O29 72.7(3) . . ?
O2W Na2 O39 77.9(8) . . ?
O3W Na2 K2 54.8(2) . 2_667 ?
O3W Na2 K3 118.1(3) . 1_565 ?
O3W Na2 K4A 74.3(2) . 2_666 ?
O3W Na2 H14W 99.2 . . ?
O3W Na2 O29 73.6(3) . . ?
O4W Na2 K2 96.6(3) . 2_667 ?
O4W Na2 K3 45.2(3) . 1_565 ?
O4W Na2 K4A 140.0(3) . 2_666 ?
O4W Na2 O3W 145.1(4) . . ?
O4W Na2 H14W 107.5 . . ?
O4W Na2 O29 73.9(3) . . ?
O4W Na2 O39 90.9(8) . . ?
O5W Na2 K2 52.4(3) . 2_667 ?
O5W Na2 K3 129.0(3) . 1_565 ?
O5W Na2 K4A 104.3(3) . 2_666 ?
O5W Na2 O3W 88.2(4) . . ?
O5W Na2 O4W 87.7(4) . . ?
O5W Na2 O14W 81.4(5) . . ?
O5W Na2 H14W 57.3 . . ?
O5W Na2 O29 104.4(4) . . ?
O5W Na2 O39 104.4(8) . . ?
O14W Na2 K2 124.8(5) . 2_667 ?
O14W Na2 K3 127.5(5) . 1_565 ?
O14W Na2 K4A 36.8(4) . 2_666 ?
O14W Na2 O3W 102.0(5) . . ?
O14W Na2 O4W 111.6(5) . . ?
O14W Na2 H14W 24.1 . . ?
O14W Na2 O29 172.4(5) . . ?
O29 Na2 K2 58.0(2) . 2_667 ?
O29 Na2 K3 52.36(19) . 1_565 ?
O29 Na2 K4A 135.7(2) . 2_666 ?
O29 Na2 H14W 161.1 . . ?
O39 Na2 O3W 123.6(8) . . ?
O39 Na2 O29 146.7(8) . . ?
Ru2 O1 Ru1 98.5(3) 2_666 . ?
W1 O1 Ru1 126.9(3) . . ?
W1 O1 Ru2 132.4(3) . 2_666 ?
K3 O1W H1WA 109.3 . . ?
K3 O1W H1WB 109.5 . . ?
H1WA O1W H1WB 104.4 . . ?
Ru1 O2 Ru2 80.0(2) . . ?
Ru1 O2 W3 130.2(3) . . ?
W3 O2 Ru2 137.7(3) . . ?
K3 O2W H2W 112.9 1_565 . ?
Na2 O2W K3 95.0(3) . 1_565 ?
Na2 O2W H2W 112.9 . . ?
Ru2 O3 K1 112.1(2) . 1_655 ?
W2 O3 K1 103.0(3) . 1_655 ?
W2 O3 Ru2 137.8(3) . . ?
K1 O3W H3W 84.1 1_655 . ?
K2 O3W K1 87.8(2) 2_667 1_655 ?
K2 O3W H3W 128.8 2_667 . ?
Na2 O3W K1 155.2(3) . 1_655 ?
Na2 O3W K2 77.8(3) . 2_667 ?
Na2 O3W H3W 89.2 . . ?
Ru1 O4 H4 123.6 . . ?
Ru1 O4 Ru2 101.2(3) . 2_666 ?
Ru2 O4 H4 123.6 . . ?
Ru2 O4 H4 123.6 2_666 . ?
Ru2 O4 Ru1 81.3(2) . . ?
Ru2 O4 Ru2 92.9(2) . 2_666 ?
K3 O4W H4W 86.6 1_565 . ?
Na2 O4W K3 96.1(4) . 1_565 ?
Na2 O4W H4W 98.0 . . ?
W3 O5 W1 157.0(3) . . ?
K2 O5W H5W 93.1 2_667 . ?
Na2 O5W K2 84.4(3) . 2_667 ?
Na2 O5W H5W 113.3 . . ?
W6 O6 W1 96.6(2) 2_666 . ?
W6 O6 W7 97.4(2) 2_666 . ?
W7 O6 W1 95.4(2) . . ?
Na1 O6W H6WA 109.7 . . ?
Na1 O6W H6WB 132.5 . . ?
H6WA O6W H6WB 104.5 . . ?
Ru2 O7 K1 97.4(2) . 1_655 ?
W6 O7 K1 88.8(2) . 1_655 ?
W6 O7 Ru2 139.8(3) . . ?
K3 O7W H7WA 132.2 . . ?
K3 O7W H7WB 109.2 . . ?
H7WA O7W H7WB 104.5 . . ?
K1 O8 K2 87.14(17) . 2_567 ?
W6 O8 K1 97.5(2) 2_666 . ?
W6 O8 K2 142.3(3) 2_666 2_567 ?
W7 O8 K1 110.7(3) . . ?
W7 O8 K2 101.0(2) . 2_567 ?
W7 O8 W6 112.0(3) . 2_666 ?
K4B O8W H8WA 97.8 . . ?
K4B O8W H8WB 80.5 . . ?
H8WA O8W H8WB 104.5 . . ?
W3 O9 W2 116.8(3) . . ?
K2 O9W H9WA 144.8 . . ?
K2 O9W H9WB 101.7 . . ?
H9WA O9W H9WB 104.5 . . ?
W5 O10 Ru1 140.6(3) . 2_666 ?
K4A O10W K4A 92.7(3) . 2_556 ?
K4A O10W H10W 131.0 . . ?
K4A O10W H10W 134.8 2_556 . ?
K4B O10W H10W 109.5 . . ?
K1 O11 K1 100.16(19) . 2_566 ?
W1 O11 K1 112.0(3) . . ?
W1 O11 K1 132.6(3) . 2_566 ?
W1 O11 W6 110.7(3) . 2_666 ?
W6 O11 K1 95.1(2) 2_666 2_566 ?
W6 O11 K1 101.4(2) 2_666 . ?
K1 O11W H11W 97.4 . . ?
K4A O11W K1 105.9(4) . . ?
K4A O11W H11W 60.3 . . ?
K4B O11W K1 112.5(6) . . ?
K4B O11W H11W 93.2 . . ?
W2 O12 K2 94.9(2) . 2_667 ?
W2 O12 W5 150.7(3) . . ?
W5 O12 K2 97.9(2) . 2_667 ?
K2 O12W H12W 90.9 2_567 . ?
Na1 O12W K2 91.3(7) . 2_567 ?
Na1 O12W H12W 113.4 . . ?
W3 O13 W4 118.1(3) . . ?
Na1 O13W H13A 103.9 . . ?
Na1 O13W H13B 109.4 . . ?
Na1 O13W H40 110(2) . 2_557 ?
H13A O13W H13B 104.5 . . ?
H13A O13W H40 137.4 . 2_557 ?
H13B O13W H40 39.7 . 2_557 ?
W2 O14 W3 94.5(2) . . ?
W2 O14 W4 96.0(2) . . ?
W3 O14 W4 94.3(2) . . ?
K4A O14W H14W 132.7 2_666 . ?
Na2 O14W K4A 112.1(7) . 2_666 ?
Na2 O14W H14W 53.6 . . ?
W5 O15 K3 101.9(2) . 1_565 ?
W8 O15 K3 142.5(3) 2_666 1_565 ?
W8 O15 W5 115.4(3) 2_666 . ?
K1 O16 K4B 84.5(3) . . ?
W1 O16 K1 92.4(2) . . ?
W1 O16 K4B 85.5(4) . . ?
W1 O16 W7 111.9(3) . . ?
W7 O16 K1 97.6(2) . . ?
W7 O16 K4B 162.3(4) . . ?
H17A O17 H17B 104.5 . . ?
Ru1 O17 H17A 124.6 . . ?
Ru1 O17 H17B 88.6 . . ?
W9 O18 W8 115.9(3) . 2_666 ?
W4 O19 W7 148.0(4) . . ?
W8 O20 W5 93.2(2) . 2_666 ?
W8 O20 W9 95.5(2) . 2_666 ?
W9 O20 W5 95.6(2) 2_666 2_666 ?
W9 O21 W7 152.2(3) . . ?
W8 O22 Ru1 140.1(3) . . ?
W4 O23 W2 119.3(3) . . ?
W4 O24 W9 152.9(3) . . ?
W6 O25 W8 140.6(3) . . ?
K4A O26 K1 91.59(19) 1_655 1_655 ?
W6 O26 K1 93.7(2) . 1_655 ?
W6 O26 K4A 133.9(3) . 1_655 ?
W9 O27 W5 119.1(3) . . ?
Na1 O28 K2 82.6(3) . 2_567 ?
W7 O28 K2 104.2(3) . 2_567 ?
W7 O28 Na1 157.3(4) . . ?
K2 O29 K3 147.0(2) 2_667 1_565 ?
Na2 O29 K2 74.9(2) . 2_667 ?
Na2 O29 K3 84.6(2) . 1_565 ?
W5 O29 K2 108.9(3) . 2_667 ?
W5 O29 K3 103.9(3) . 1_565 ?
W5 O29 Na2 135.0(3) . . ?
W3 O30 K4A 116.3(3) . 2_656 ?
W3 O30 K4B 130.9(5) . 2_656 ?
K2 O31 K1 89.7(2) 2_667 1_655 ?
Na1 O31 K1 122.5(3) 1_655 1_655 ?
Na1 O31 K2 85.7(3) 1_655 2_667 ?
W2 O31 K1 98.6(3) . 1_655 ?
W2 O31 K2 111.4(3) . 2_667 ?
W2 O31 Na1 136.0(4) . 1_655 ?
W9 O33 K2 147.2(4) . . ?
K3 O34 K3 104.22(19) . 2_657 ?
W4 O34 K3 115.1(3) . 2_657 ?
W4 O34 K3 140.0(3) . . ?
W1 O35 K4A 145.2(3) . . ?
W1 O35 K4B 122.0(5) . . ?
O1 Ru1 O17 97.2(2) . . ?
O1 Ru1 Ru2 86.70(17) . . ?
O1 Ru1 Ru2 40.66(17) . 2_666 ?
O2 Ru1 O1 92.1(2) . . ?
O2 Ru1 O10 172.2(2) . 2_666 ?
O2 Ru1 O17 89.3(2) . . ?
O2 Ru1 O22 90.6(2) . . ?
O2 Ru1 Ru2 50.34(16) . . ?
O2 Ru1 Ru2 95.88(17) . 2_666 ?
O4 Ru1 O1 80.7(2) . . ?
O4 Ru1 O2 99.3(2) . . ?
O4 Ru1 O10 88.5(2) . 2_666 ?
O4 Ru1 O17 171.2(2) . . ?
O4 Ru1 O22 98.2(2) . . ?
O4 Ru1 Ru2 49.01(16) . . ?
O4 Ru1 Ru2 40.08(17) . 2_666 ?
O10 Ru1 O1 89.3(2) 2_666 . ?
O10 Ru1 O17 82.9(2) 2_666 . ?
O10 Ru1 O22 88.0(2) 2_666 . ?
O10 Ru1 Ru2 90.20(17) 2_666 2_666 ?
O10 Ru1 Ru2 137.41(18) 2_666 . ?
O17 Ru1 Ru2 139.68(17) . . ?
O17 Ru1 Ru2 137.53(18) . 2_666 ?
O22 Ru1 O1 177.2(2) . . ?
O22 Ru1 O17 83.5(2) . . ?
O22 Ru1 Ru2 94.55(17) . . ?
O22 Ru1 Ru2 138.29(16) . 2_666 ?
Ru2 Ru1 Ru2 60.55(3) . 2_666 ?
O1 Ru2 K1 76.24(17) 2_666 1_655 ?
O1 Ru2 Ru1 40.84(16) 2_666 2_666 ?
O1 Ru2 Ru1 133.50(16) 2_666 . ?
O1 Ru2 Ru2 78.44(17) 2_666 2_666 ?
O2 Ru2 K1 102.62(17) . 1_655 ?
O2 Ru2 O1 176.1(2) . 2_666 ?
O2 Ru2 O3 88.9(2) . . ?
O2 Ru2 O4 98.2(2) . 2_666 ?
O2 Ru2 O7 89.0(2) . . ?
O2 Ru2 Ru1 49.65(17) . . ?
O2 Ru2 Ru1 136.91(17) . 2_666 ?
O2 Ru2 Ru2 102.03(17) . 2_666 ?
O3 Ru2 K1 40.15(18) . 1_655 ?
O3 Ru2 O1 87.9(2) . 2_666 ?
O3 Ru2 O4 88.2(2) . 2_666 ?
O3 Ru2 Ru1 138.53(17) . . ?
O3 Ru2 Ru1 89.06(17) . 2_666 ?
O3 Ru2 Ru2 130.31(18) . 2_666 ?
O4 Ru2 K1 139.38(17) . 1_655 ?
O4 Ru2 K1 122.51(16) 2_666 1_655 ?
O4 Ru2 O1 83.8(2) . 2_666 ?
O4 Ru2 O1 79.5(2) 2_666 2_666 ?
O4 Ru2 O2 99.2(2) . . ?
O4 Ru2 O3 171.2(2) . . ?
O4 Ru2 O4 87.1(2) . 2_666 ?
O4 Ru2 O7 94.2(2) . . ?
O4 Ru2 Ru1 49.66(17) . . ?
O4 Ru2 Ru1 96.40(16) 2_666 . ?
O4 Ru2 Ru1 38.75(16) 2_666 2_666 ?
O4 Ru2 Ru1 82.60(17) . 2_666 ?
O4 Ru2 Ru2 42.54(16) 2_666 2_666 ?
O4 Ru2 Ru2 44.61(17) . 2_666 ?
O7 Ru2 K1 52.77(17) . 1_655 ?
O7 Ru2 O1 93.2(2) . 2_666 ?
O7 Ru2 O3 89.4(2) . . ?
O7 Ru2 O4 172.4(2) . 2_666 ?
O7 Ru2 Ru1 90.18(16) . . ?
O7 Ru2 Ru1 134.00(17) . 2_666 ?
O7 Ru2 Ru2 138.33(17) . 2_666 ?
Ru1 Ru2 K1 103.13(4) 2_666 1_655 ?
Ru1 Ru2 K1 137.00(4) . 1_655 ?
Ru1 Ru2 Ru1 119.45(3) . 2_666 ?
Ru1 Ru2 Ru2 68.91(3) . 2_666 ?
Ru2 Ru2 K1 153.09(5) 2_666 1_655 ?
Ru2 Ru2 Ru1 50.54(2) 2_666 2_666 ?
K4B W1 K1 71.3(2) . . ?
O1 W1 K1 131.44(18) . . ?
O1 W1 K4B 132.1(3) . . ?
O1 W1 O5 86.6(2) . . ?
O1 W1 O6 87.5(2) . . ?
O1 W1 O16 162.2(2) . . ?
O1 W1 W7 129.35(17) . . ?
O5 W1 K1 141.99(18) . . ?
O5 W1 K4B 83.6(3) . . ?
O5 W1 O6 88.7(2) . . ?
O5 W1 W7 87.70(17) . . ?
O6 W1 K1 91.66(15) . . ?
O6 W1 K4B 138.8(3) . . ?
O6 W1 W7 42.03(15) . . ?
O11 W1 K1 41.31(19) . . ?
O11 W1 K4B 107.2(3) . . ?
O11 W1 O1 91.7(3) . . ?
O11 W1 O5 166.5(2) . . ?
O11 W1 O6 77.8(2) . . ?
O11 W1 O16 91.7(3) . . ?
O11 W1 W7 83.06(18) . . ?
O16 W1 K1 57.32(18) . . ?
O16 W1 K4B 63.0(3) . . ?
O16 W1 O5 86.1(3) . . ?
O16 W1 O6 76.2(2) . . ?
O16 W1 W7 34.15(18) . . ?
O35 W1 K1 81.9(2) . . ?
O35 W1 K4B 34.8(3) . . ?
O35 W1 O1 99.9(3) . . ?
O35 W1 O5 93.7(3) . . ?
O35 W1 O6 172.3(3) . . ?
O35 W1 O11 99.8(3) . . ?
O35 W1 O16 96.7(3) . . ?
O35 W1 W7 130.7(2) . . ?
W7 W1 K1 68.18(3) . . ?
W7 W1 K4B 97.1(3) . . ?
K1 W2 K2 66.33(5) 1_655 2_667 ?
O3 W2 K1 48.0(2) . 1_655 ?
O3 W2 K2 95.69(19) . 2_667 ?
O3 W2 O9 90.2(3) . . ?
O3 W2 O12 95.0(3) . . ?
O3 W2 O14 88.1(2) . . ?
O3 W2 O23 159.9(3) . . ?
O9 W2 K1 93.16(18) . 1_655 ?
O9 W2 K2 144.35(18) . 2_667 ?
O9 W2 O14 74.0(2) . . ?
O9 W2 O23 82.4(3) . . ?
O12 W2 K1 105.57(19) . 1_655 ?
O12 W2 K2 55.47(19) . 2_667 ?
O12 W2 O9 158.8(3) . . ?
O12 W2 O14 85.7(2) . . ?
O12 W2 O23 85.8(3) . . ?
O14 W2 K1 134.82(15) . 1_655 ?
O14 W2 K2 141.10(15) . 2_667 ?
O23 W2 K1 150.57(17) . 1_655 ?
O23 W2 K2 101.19(18) . 2_667 ?
O23 W2 O14 71.9(2) . . ?
O31 W2 K1 53.3(2) . 1_655 ?
O31 W2 K2 43.7(2) . 2_667 ?
O31 W2 O3 100.9(3) . . ?
O31 W2 O9 100.6(3) . . ?
O31 W2 O12 98.5(3) . . ?
O31 W2 O14 169.6(3) . . ?
O31 W2 O23 98.8(3) . . ?
O2 W3 K4B 83.6(3) . 2_656 ?
O2 W3 O14 84.5(2) . . ?
O5 W3 K4B 124.9(3) . 2_656 ?
O5 W3 O2 86.0(2) . . ?
O5 W3 O9 154.7(3) . . ?
O5 W3 O13 93.9(3) . . ?
O5 W3 O14 82.2(2) . . ?
O9 W3 K4B 76.1(3) . 2_656 ?
O9 W3 O2 82.4(2) . . ?
O9 W3 O14 74.4(2) . . ?
O13 W3 K4B 112.6(3) . 2_656 ?
O13 W3 O2 159.5(2) . . ?
O13 W3 O9 89.3(3) . . ?
O13 W3 O14 75.2(2) . . ?
O14 W3 K4B 149.4(3) . 2_656 ?
O30 W3 K4B 29.0(3) . 2_656 ?
O30 W3 O2 100.3(3) . . ?
O30 W3 O5 102.4(3) . . ?
O30 W3 O9 101.8(3) . . ?
O30 W3 O13 99.7(3) . . ?
O30 W3 O14 173.5(3) . . ?
O13 W4 O14 72.5(2) . . ?
O19 W4 O13 84.5(3) . . ?
O19 W4 O14 84.5(2) . . ?
O23 W4 O13 87.0(3) . . ?
O23 W4 O14 72.4(2) . . ?
O23 W4 O19 156.8(3) . . ?
O24 W4 O13 161.7(3) . . ?
O24 W4 O14 90.3(2) . . ?
O24 W4 O19 87.9(3) . . ?
O24 W4 O23 93.7(3) . . ?
O34 W4 O13 96.1(3) . . ?
O34 W4 O14 166.1(3) . . ?
O34 W4 O19 102.6(3) . . ?
O34 W4 O23 99.6(3) . . ?
O34 W4 O24 101.8(3) . . ?
K3 W5 K2 96.77(7) 1_565 2_667 ?
O10 W5 K2 95.54(19) . 2_667 ?
O10 W5 K3 105.08(19) . 1_565 ?
O10 W5 O12 92.6(3) . . ?
O10 W5 O15 90.2(3) . . ?
O10 W5 O20 86.0(2) . 2_666 ?
O10 W5 O27 157.8(3) . . ?
O12 W5 K2 53.24(19) . 2_667 ?
O12 W5 K3 147.01(19) . 1_565 ?
O12 W5 O15 162.0(3) . . ?
O12 W5 O20 88.9(2) . 2_666 ?
O12 W5 O27 88.1(2) . . ?
O15 W5 K2 144.08(18) . 2_667 ?
O15 W5 K3 47.74(18) . 1_565 ?
O15 W5 O20 73.6(2) . 2_666 ?
O15 W5 O27 82.7(2) . . ?
O20 W5 K2 142.12(16) 2_666 2_667 ?
O20 W5 K3 119.42(15) 2_666 1_565 ?
O27 W5 K2 102.60(18) . 2_667 ?
O27 W5 K3 85.60(18) . 1_565 ?
O27 W5 O20 71.8(2) . 2_666 ?
O29 W5 K2 46.6(2) . 2_667 ?
O29 W5 K3 50.2(2) . 1_565 ?
O29 W5 O10 103.3(3) . . ?
O29 W5 O12 99.1(3) . . ?
O29 W5 O15 97.5(3) . . ?
O29 W5 O20 167.3(3) . 2_666 ?
O29 W5 O27 98.5(3) . . ?
K1 W6 K1 70.34(5) 1_655 2_666 ?
O6 W6 K1 95.04(16) 2_666 2_666 ?
O6 W6 K1 116.02(16) 2_666 1_655 ?
O7 W6 K1 128.03(18) . 2_666 ?
O7 W6 K1 61.66(19) . 1_655 ?
O7 W6 O6 89.0(2) . 2_666 ?
O7 W6 O8 162.3(3) . 2_666 ?
O7 W6 O11 86.7(2) . 2_666 ?
O7 W6 O25 96.4(3) . . ?
O8 W6 K1 50.32(17) 2_666 2_666 ?
O8 W6 K1 120.65(17) 2_666 1_655 ?
O8 W6 O6 74.2(2) 2_666 2_666 ?
O8 W6 O11 83.5(2) 2_666 2_666 ?
O11 W6 K1 50.30(17) 2_666 1_655 ?
O11 W6 K1 45.71(17) 2_666 2_666 ?
O11 W6 O6 74.6(2) 2_666 2_666 ?
O25 W6 K1 141.86(19) . 1_655 ?
O25 W6 K1 134.98(19) . 2_666 ?
O25 W6 O6 92.5(2) . 2_666 ?
O25 W6 O8 90.0(3) . 2_666 ?
O25 W6 O11 166.7(2) . 2_666 ?
O26 W6 K1 57.8(2) . 1_655 ?
O26 W6 K1 66.3(2) . 2_666 ?
O26 W6 O6 161.2(3) . 2_666 ?
O26 W6 O7 101.2(3) . . ?
O26 W6 O8 93.6(3) . 2_666 ?
O26 W6 O11 90.2(3) . 2_666 ?
O26 W6 O25 101.8(3) . . ?
K2 W7 K1 62.75(5) 2_567 . ?
O6 W7 K1 88.04(15) . . ?
O6 W7 K2 124.84(16) . 2_567 ?
O6 W7 W1 42.60(15) . . ?
O8 W7 K1 42.92(18) . . ?
O8 W7 K2 50.29(18) . 2_567 ?
O8 W7 O6 76.0(2) . . ?
O8 W7 O16 91.0(3) . . ?
O8 W7 O19 164.9(3) . . ?
O8 W7 O21 91.1(3) . . ?
O8 W7 W1 81.65(17) . . ?
O16 W7 K1 53.47(18) . . ?
O16 W7 K2 111.68(18) . 2_567 ?
O16 W7 O6 76.5(2) . . ?
O16 W7 W1 33.96(18) . . ?
O19 W7 K1 140.96(19) . . ?
O19 W7 K2 143.08(18) . 2_567 ?
O19 W7 O6 89.1(2) . . ?
O19 W7 O16 88.1(3) . . ?
O19 W7 W1 89.31(18) . . ?
O21 W7 K1 133.12(19) . . ?
O21 W7 K2 81.96(18) . 2_567 ?
O21 W7 O6 88.1(2) . . ?
O21 W7 O16 163.5(3) . . ?
O21 W7 O19 85.6(3) . . ?
O21 W7 W1 130.59(18) . . ?
O28 W7 K1 81.9(2) . . ?
O28 W7 K2 50.0(2) . 2_567 ?
O28 W7 O6 169.9(3) . . ?
O28 W7 O8 96.6(3) . . ?
O28 W7 O16 97.0(3) . . ?
O28 W7 O19 98.5(3) . . ?
O28 W7 O21 99.0(3) . . ?
O28 W7 W1 130.4(2) . . ?
W1 W7 K1 63.29(3) . . ?
W1 W7 K2 124.71(4) . 2_567 ?
O15 W8 O18 84.4(3) 2_666 2_666 ?
O15 W8 O20 75.7(2) 2_666 . ?
O15 W8 O25 157.1(3) 2_666 . ?
O18 W8 O20 72.8(2) 2_666 . ?
O22 W8 O15 93.4(3) . 2_666 ?
O22 W8 O18 158.0(2) . 2_666 ?
O22 W8 O20 85.5(2) . . ?
O22 W8 O25 91.3(3) . . ?
O25 W8 O18 82.8(3) . 2_666 ?
O25 W8 O20 82.3(2) . . ?
O32 W8 O15 101.6(3) . 2_666 ?
O32 W8 O18 97.3(3) . 2_666 ?
O32 W8 O20 169.9(3) . . ?
O32 W8 O22 104.5(3) . . ?
O32 W8 O25 98.8(3) . . ?
O18 W9 O20 75.8(2) . 2_666 ?
O18 W9 O21 93.0(3) . . ?
O18 W9 O24 161.5(3) . . ?
O18 W9 O27 93.1(3) . . ?
O21 W9 O20 84.7(2) . 2_666 ?
O21 W9 O24 82.8(3) . . ?
O24 W9 O20 85.8(2) . 2_666 ?
O27 W9 O20 73.5(2) . 2_666 ?
O27 W9 O21 155.1(2) . . ?
O27 W9 O24 83.8(3) . . ?
O33 W9 O18 99.8(3) . . ?
O33 W9 O20 172.9(3) . 2_666 ?
O33 W9 O21 101.2(3) . . ?
O33 W9 O24 98.8(3) . . ?
O33 W9 O27 101.5(3) . . ?
Na1 O36 H36A 122.0 . . ?
Na1 O36 H36B 122.1 . . ?
H36A O36 H36B 104.5 . . ?
H37A O37 H37B 104.5 . . ?
Na1 O38 H38A 91.3 . . ?
Na1 O38 H38B 164.1 . . ?
H38A O38 H38B 104.5 . . ?
Na2 O39 H39 134.5 . . ?
K3 O40 H40 105.5 . . ?

loop_
_geom_bond_atom_site_label_1
_geom_bond_atom_site_label_2
_geom_bond_distance
_geom_bond_site_symmetry_2
_geom_bond_publ_flag
K1 O3 2.782(6) 1_455 ?
K1 O3W 3.038(9) 1_455 ?
K1 O7 3.211(6) 1_455 ?
K1 O8 2.913(6) . ?
K1 O11 2.818(6) 2_566 ?
K1 O11 2.741(6) . ?
K1 O11W 2.739(11) . ?
K1 H11W 3.0122 . ?
K1 O16 3.243(6) . ?
K1 O26 3.091(6) 1_455 ?
K1 O31 2.959(7) 1_455 ?
K1 W2 3.648(2) 1_455 ?
K1 W6 3.647(2) 1_455 ?
K2 Na1 3.618(12) 2_567 ?
K2 Na2 3.438(8) 2_667 ?
K2 O3W 2.873(8) 2_667 ?
K2 O5W 2.737(11) 2_667 ?
K2 H5W 2.945(10) 2_667 ?
K2 O8 3.038(6) 2_567 ?
K2 O9W 3.098(11) . ?
K2 O12 3.179(7) 2_667 ?
K2 O12W 2.702(19) 2_567 ?
K2 H12W 2.879(19) 2_567 ?
K2 O28 3.065(7) 2_567 ?
K2 O29 3.020(7) 2_667 ?
K2 O31 2.855(7) 2_667 ?
K2 O33 2.814(7) . ?
K3 K3 4.846(6) 2_657 ?
K3 Na2 3.804(7) 1_545 ?
K3 O1W 2.749(9) . ?
K3 O2W 2.836(10) 1_545 ?
K3 O4W 2.713(13) 1_545 ?
K3 H4W 2.820(12) 1_545 ?
K3 O7W 2.793(11) . ?
K3 O15 2.890(7) 1_545 ?
K3 O29 3.026(7) 1_545 ?
K3 O34 2.756(7) . ?
K3 O34 3.365(7) 2_657 ?
K3 W5 3.822(3) 1_545 ?
K3 O40 3.02(3) . ?
K4A K4A 4.339(8) 2_556 ?
K4A Na2 4.254(7) 2_666 ?
K4A O10W 2.870(10) . ?
K4A O10W 3.119(12) 2_556 ?
K4A O11W 2.728(12) . ?
K4A H11W 2.4027 . ?
K4A O14W 2.751(18) 2_666 ?
K4A O26 2.992(7) 1_455 ?
K4A O30 3.078(7) 2_656 ?
K4A O35 2.785(7) . ?
K4B H6WB 3.0351 . ?
K4B O8W 2.638(19) . ?
K4B H8WA 2.8878 . ?
K4B H8WB 2.6375 . ?
K4B O10W 2.119(18) . ?
K4B H10W 2.5481 . ?
K4B O11W 2.56(2) . ?
K4B H11W 2.7794 . ?
K4B O16 3.309(16) . ?
K4B O30 2.450(17) 2_656 ?
K4B O35 2.489(16) . ?
K4B W1 3.704(15) . ?
K4B W3 3.818(16) 2_656 ?
Na1 O6W 2.10(2) . ?
Na1 H6WA 2.5296 . ?
Na1 O12W 2.35(2) . ?
Na1 O13W 2.323(19) . ?
Na1 H13A 2.6689 . ?
Na1 O28 2.359(12) . ?
Na1 O31 2.448(13) 1_455 ?
Na1 O36 2.20(3) . ?
Na1 O38 2.54(3) . ?
Na2 O2W 2.298(11) . ?
Na2 O3W 2.589(11) . ?
Na2 O4W 2.395(11) . ?
Na2 O5W 2.363(11) . ?
Na2 O14W 2.370(19) . ?
Na2 H14W 1.9526 . ?
Na2 O29 2.607(9) . ?
Na2 O39 2.58(3) . ?
O1 Ru1 2.052(6) . ?
O1 Ru2 2.045(6) 2_666 ?
O1 W1 1.942(6) . ?
O1W H1WA 0.8713 . ?
O1W H1WB 0.8716 . ?
O2 Ru1 1.988(6) . ?
O2 Ru2 2.008(6) . ?
O2 W3 1.999(6) . ?
O2W H2W 0.9899 . ?
O3 Ru2 2.011(6) . ?
O3 W2 1.814(6) . ?
O3W H3W 0.9999 . ?
O4 H4 0.9999 . ?
O4 Ru1 1.980(6) . ?
O4 Ru2 2.037(6) 2_666 ?
O4 Ru2 1.961(6) . ?
O4W H4W 0.9500 . ?
O5 W1 1.990(6) . ?
O5 W3 1.879(6) . ?
O5W H5W 0.9501 . ?
O6 W1 2.195(6) . ?
O6 W6 2.150(6) 2_666 ?
O6 W7 2.172(6) . ?
O6W H6WA 0.8700 . ?
O6W H6WB 0.8700 . ?
O7 Ru2 2.008(6) . ?
O7 W6 1.797(6) . ?
O7W H7WA 0.8700 . ?
O7W H7WB 0.8702 . ?
O8 W6 2.019(6) 2_666 ?
O8 W7 1.898(6) . ?
O8W H8WA 0.8700 . ?
O8W H8WB 0.8699 . ?
O9 W2 1.958(6) . ?
O9 W3 1.927(6) . ?
O9W H9WA 0.8699 . ?
O9W H9WB 0.8701 . ?
O10 Ru1 2.010(6) 2_666 ?
O10 W5 1.818(6) . ?
O10W H10W 0.8735 . ?
O11 W1 1.864(6) . ?
O11 W6 2.077(6) 2_666 ?
O11W H11W 0.9498 . ?
O12 W2 1.907(6) . ?
O12 W5 1.918(6) . ?
O12W H12W 0.9501 . ?
O13 W3 1.885(6) . ?
O13 W4 2.000(6) . ?
O13W H13A 0.8703 . ?
O13W H13B 0.8701 . ?
O13W H40 1.37(3) 2_557 ?
O14 W2 2.249(6) . ?
O14 W3 2.258(6) . ?
O14 W4 2.287(6) . ?
O14W H14W 0.9900 . ?
O15 W5 1.977(6) . ?
O15 W8 1.910(6) 2_666 ?
O16 W1 1.944(6) . ?
O16 W7 1.954(6) . ?
O17 H17A 0.8699 . ?
O17 H17B 0.8699 . ?
O17 Ru1 2.090(6) . ?
O18 W8 2.050(6) 2_666 ?
O18 W9 1.871(6) . ?
O19 W4 1.915(6) . ?
O19 W7 1.941(6) . ?
O20 W5 2.281(6) 2_666 ?
O20 W8 2.240(6) . ?
O20 W9 2.252(6) 2_666 ?
O21 W7 1.923(6) . ?
O21 W9 1.922(6) . ?
O22 Ru1 2.032(6) . ?
O22 W8 1.797(6) . ?
O23 W2 1.994(6) . ?
O23 W4 1.912(6) . ?
O24 W4 1.844(6) . ?
O24 W9 1.993(6) . ?
O25 W6 1.878(6) . ?
O25 W8 1.962(6) . ?
O26 W6 1.746(6) . ?
O27 W5 1.977(6) . ?
O27 W9 1.916(6) . ?
O28 W7 1.737(6) . ?
O29 W5 1.720(6) . ?
O30 W3 1.735(6) . ?
O31 W2 1.735(6) . ?
O32 W8 1.740(6) . ?
O33 W9 1.721(6) . ?
O34 W4 1.723(6) . ?
O35 W1 1.725(6) . ?
Ru1 Ru2 3.1037(9) 2_666 ?
Ru1 Ru2 2.5684(9) . ?
Ru2 Ru2 2.8969(13) 2_666 ?
W1 W7 3.2292(5) . ?
O36 H36A 0.8699 . ?
O36 H36B 0.8700 . ?
O37 H37A 0.8699 . ?
O37 H37B 0.8697 . ?
O38 H38A 0.8700 . ?
O38 H38B 0.8700 . ?
O39 H39 0.8700 . ?
O40 H40 0.9900 . ?

loop_
_geom_torsion_atom_site_label_1
_geom_torsion_atom_site_label_2
_geom_torsion_atom_site_label_3
_geom_torsion_atom_site_label_4
_geom_torsion
_geom_torsion_site_symmetry_1
_geom_torsion_site_symmetry_2
_geom_torsion_site_symmetry_3
_geom_torsion_site_symmetry_4
_geom_torsion_publ_flag
K1 O3 W2 K2 50.76(19) 1_655 . . 2_667 ?
K1 O3 W2 O9 -94.0(2) 1_655 . . . ?
K1 O3 W2 O12 106.5(2) 1_655 . . . ?
K1 O3 W2 O14 -168.0(2) 1_655 . . . ?
K1 O3 W2 O23 -162.0(6) 1_655 . . . ?
K1 O3 W2 O31 6.8(3) 1_655 . . . ?
K1 O7 W6 K1 -24.9(3) 1_655 . . 2_666 ?
K1 O7 W6 O6 -120.52(19) 1_655 . . 2_666 ?
K1 O7 W6 O8 -102.4(8) 1_655 . . 2_666 ?
K1 O7 W6 O11 -45.92(19) 1_655 . . 2_666 ?
K1 O7 W6 O25 147.0(2) 1_655 . . . ?
K1 O7 W6 O26 43.6(2) 1_655 . . . ?
K1 O8 W7 K2 -91.1(3) . . . 2_567 ?
K1 O8 W7 O6 102.5(3) . . . . ?
K1 O8 W7 O16 26.6(3) . . . . ?
K1 O8 W7 O19 113.2(9) . . . . ?
K1 O8 W7 O21 -169.7(3) . . . . ?
K1 O8 W7 O28 -70.6(3) . . . . ?
K1 O8 W7 W1 59.38(18) . . . . ?
K1 O11 W1 K1 -129.1(5) 2_566 . . . ?
K1 O11 W1 K4B 30.7(4) . . . . ?
K1 O11 W1 K4B -98.5(4) 2_566 . . . ?
K1 O11 W1 O1 165.9(3) . . . . ?
K1 O11 W1 O1 36.8(4) 2_566 . . . ?
K1 O11 W1 O5 119.0(10) 2_566 . . . ?
K1 O11 W1 O5 -111.9(10) . . . . ?
K1 O11 W1 O6 123.9(4) 2_566 . . . ?
K1 O11 W1 O6 -106.9(3) . . . . ?
K1 O11 W1 O16 -160.6(4) 2_566 . . . ?
K1 O11 W1 O16 -31.5(3) . . . . ?
K1 O11 W1 O35 -63.5(4) 2_566 . . . ?
K1 O11 W1 O35 65.6(3) . . . . ?
K1 O11 W1 W7 166.3(4) 2_566 . . . ?
K1 O11 W1 W7 -64.6(2) . . . . ?
K1 O26 W6 K1 80.96(15) 1_655 . . 2_666 ?
K1 O26 W6 O6 75.9(8) 1_655 . . 2_666 ?
K1 O26 W6 O7 -45.9(2) 1_655 . . . ?
K1 O26 W6 O8 124.3(2) 1_655 . . 2_666 ?
K1 O26 W6 O11 40.8(2) 1_655 . . 2_666 ?
K1 O26 W6 O25 -144.9(2) 1_655 . . . ?
K1 O31 W2 K2 -93.1(3) 1_655 . . 2_667 ?
K1 O31 W2 O3 -6.3(3) 1_655 . . . ?
K1 O31 W2 O9 86.0(3) 1_655 . . . ?
K1 O31 W2 O12 -103.1(2) 1_655 . . . ?
K1 O31 W2 O14 144.1(13) 1_655 . . . ?
K1 O31 W2 O23 169.8(2) 1_655 . . . ?
K2 O8 W7 K1 91.1(3) 2_567 . . . ?
K2 O8 W7 O6 -166.4(3) 2_567 . . . ?
K2 O8 W7 O16 117.7(2) 2_567 . . . ?
K2 O8 W7 O19 -155.8(9) 2_567 . . . ?
K2 O8 W7 O21 -78.6(2) 2_567 . . . ?
K2 O8 W7 O28 20.5(3) 2_567 . . . ?
K2 O8 W7 W1 150.47(18) 2_567 . . . ?
K2 O28 W7 K1 -61.05(18) 2_567 . . . ?
K2 O28 W7 O6 -62.8(16) 2_567 . . . ?
K2 O28 W7 O8 -20.6(3) 2_567 . . . ?
K2 O28 W7 O16 -112.5(3) 2_567 . . . ?
K2 O28 W7 O19 158.4(2) 2_567 . . . ?
K2 O28 W7 O21 71.5(3) 2_567 . . . ?
K2 O28 W7 W1 -105.2(2) 2_567 . . . ?
K2 O29 W5 K3 176.3(4) 2_667 . . 1_565 ?
K2 O29 W5 O10 -85.0(3) 2_667 . . . ?
K2 O29 W5 O12 9.9(3) 2_667 . . . ?
K2 O29 W5 O15 -177.0(3) 2_667 . . . ?
K2 O29 W5 O20 138.3(11) 2_667 . . 2_666 ?
K2 O29 W5 O27 99.3(3) 2_667 . . . ?
K2 O31 W2 K1 93.1(3) 2_667 . . 1_655 ?
K2 O31 W2 O3 86.8(3) 2_667 . . . ?
K2 O31 W2 O9 179.1(3) 2_667 . . . ?
K2 O31 W2 O12 -10.0(3) 2_667 . . . ?
K2 O31 W2 O14 -122.8(13) 2_667 . . . ?
K2 O31 W2 O23 -97.1(3) 2_667 . . . ?
K2 O33 W9 O18 -29.4(6) . . . . ?
K2 O33 W9 O21 -124.5(6) . . . . ?
K2 O33 W9 O24 151.2(6) . . . . ?
K2 O33 W9 O27 65.8(6) . . . . ?
K3 O29 W5 K2 -176.3(4) 1_565 . . 2_667 ?
K3 O29 W5 O10 98.7(3) 1_565 . . . ?
K3 O29 W5 O12 -166.4(2) 1_565 . . . ?
K3 O29 W5 O15 6.7(3) 1_565 . . . ?
K3 O29 W5 O20 -38.0(13) 1_565 . . 2_666 ?
K3 O29 W5 O27 -77.0(3) 1_565 . . . ?
K3 O34 W4 O13 -22.6(5) . . . . ?
K3 O34 W4 O13 146.4(3) 2_657 . . . ?
K3 O34 W4 O14 -56.5(14) . . . . ?
K3 O34 W4 O14 112.5(10) 2_657 . . . ?
K3 O34 W4 O19 63.1(5) . . . . ?
K3 O34 W4 O19 -127.8(3) 2_657 . . . ?
K3 O34 W4 O23 58.5(3) 2_657 . . . ?
K3 O34 W4 O23 -110.5(5) . . . . ?
K3 O34 W4 O24 -37.4(3) 2_657 . . . ?
K3 O34 W4 O24 153.6(5) . . . . ?
K4A O26 W6 K1 176.8(5) 1_655 . . 2_666 ?
K4A O26 W6 K1 95.8(4) 1_655 . . 1_655 ?
K4A O26 W6 O6 171.7(5) 1_655 . . 2_666 ?
K4A O26 W6 O7 49.9(4) 1_655 . . . ?
K4A O26 W6 O8 -139.9(4) 1_655 . . 2_666 ?
K4A O26 W6 O11 136.6(4) 1_655 . . 2_666 ?
K4A O26 W6 O25 -49.1(4) 1_655 . . . ?
K4A O30 W3 O2 88.0(3) 2_656 . . . ?
K4A O30 W3 O5 176.1(3) 2_656 . . . ?
K4A O30 W3 O9 3.7(3) 2_656 . . . ?
K4A O30 W3 O13 -87.6(3) 2_656 . . . ?
K4A O35 W1 K1 -33.7(5) . . . . ?
K4A O35 W1 O1 -164.6(5) . . . . ?
K4A O35 W1 O5 108.3(6) . . . . ?
K4A O35 W1 O11 -71.1(6) . . . . ?
K4A O35 W1 O16 21.8(6) . . . . ?
K4A O35 W1 W7 18.1(7) . . . . ?
K4B O30 W3 O2 56.0(7) 2_656 . . . ?
K4B O30 W3 O5 144.1(6) 2_656 . . . ?
K4B O30 W3 O9 -28.3(7) 2_656 . . . ?
K4B O30 W3 O13 -119.6(7) 2_656 . . . ?
K4B O35 W1 K1 -68.8(5) . . . . ?
K4B O35 W1 O1 160.4(5) . . . . ?
K4B O35 W1 O5 73.2(5) . . . . ?
K4B O35 W1 O11 -106.2(5) . . . . ?
K4B O35 W1 O16 -13.3(6) . . . . ?
K4B O35 W1 W7 -17.0(6) . . . . ?
Na1 O28 W7 K1 44.0(12) . . . . ?
Na1 O28 W7 K2 105.1(12) . . . 2_567 ?
Na1 O28 W7 O6 42(2) . . . . ?
Na1 O28 W7 O8 84.5(12) . . . . ?
Na1 O28 W7 O16 -7.4(12) . . . . ?
Na1 O28 W7 O19 -96.5(12) . . . . ?
Na1 O28 W7 O21 176.6(12) . . . . ?
Na1 O28 W7 W1 -0.1(13) . . . . ?
Na1 O31 W2 K1 -160.0(7) 1_655 . . 1_655 ?
Na1 O31 W2 K2 106.8(6) 1_655 . . 2_667 ?
Na1 O31 W2 O3 -166.4(6) 1_655 . . . ?
Na1 O31 W2 O9 -74.0(6) 1_655 . . . ?
Na1 O31 W2 O12 96.8(6) 1_655 . . . ?
Na1 O31 W2 O14 -15.9(18) 1_655 . . . ?
Na1 O31 W2 O23 9.8(6) 1_655 . . . ?
Na2 O29 W5 K2 87.4(5) . . . 2_667 ?
Na2 O29 W5 K3 -96.3(5) . . . 1_565 ?
Na2 O29 W5 O10 2.3(6) . . . . ?
Na2 O29 W5 O12 97.2(5) . . . . ?
Na2 O29 W5 O15 -89.6(5) . . . . ?
Na2 O29 W5 O20 -134.3(10) . . . 2_666 ?
Na2 O29 W5 O27 -173.3(5) . . . . ?
Ru1 O10 W5 K2 160.9(5) 2_666 . . 2_667 ?
Ru1 O10 W5 K3 -100.5(5) 2_666 . . 1_565 ?
Ru1 O10 W5 O12 107.6(5) 2_666 . . . ?
Ru1 O10 W5 O15 -54.6(5) 2_666 . . . ?
Ru1 O10 W5 O20 18.9(5) 2_666 . . 2_666 ?
Ru1 O10 W5 O27 16.2(10) 2_666 . . . ?
Ru1 O10 W5 O29 -152.4(5) 2_666 . . . ?
Ru1 O22 W8 O15 -47.5(5) . . . 2_666 ?
Ru1 O22 W8 O18 36.0(10) . . . 2_666 ?
Ru1 O22 W8 O20 27.8(5) . . . . ?
Ru1 O22 W8 O25 110.0(5) . . . . ?
Ru1 O22 W8 O32 -150.5(5) . . . . ?
Ru2 O3 W2 K1 146.0(6) . . . 1_655 ?
Ru2 O3 W2 K2 -163.3(5) . . . 2_667 ?
Ru2 O3 W2 O9 51.9(5) . . . . ?
Ru2 O3 W2 O12 -107.5(5) . . . . ?
Ru2 O3 W2 O14 -22.1(5) . . . . ?
Ru2 O3 W2 O23 -16.0(11) . . . . ?
Ru2 O3 W2 O31 152.8(5) . . . . ?
Ru2 O7 W6 K1 75.2(5) . . . 2_666 ?
Ru2 O7 W6 K1 100.0(5) . . . 1_655 ?
Ru2 O7 W6 O6 -20.5(5) . . . 2_666 ?
Ru2 O7 W6 O8 -2.4(12) . . . 2_666 ?
Ru2 O7 W6 O11 54.1(5) . . . 2_666 ?
Ru2 O7 W6 O25 -112.9(5) . . . . ?
Ru2 O7 W6 O26 143.6(5) . . . . ?
W1 O5 W3 K4B -117.5(9) . . . 2_656 ?
W1 O5 W3 O2 -38.1(9) . . . . ?
W1 O5 W3 O9 24.6(13) . . . . ?
W1 O5 W3 O13 121.4(9) . . . . ?
W1 O5 W3 O14 46.9(9) . . . . ?
W1 O5 W3 O30 -137.8(9) . . . . ?
W4 O13 W3 K4B 147.0(3) . . . 2_656 ?
W4 O13 W3 O2 6.4(9) . . . . ?
W4 O13 W3 O5 -82.5(3) . . . . ?
W4 O13 W3 O9 72.3(3) . . . . ?
W4 O13 W3 O14 -1.7(3) . . . . ?
W4 O13 W3 O30 174.2(3) . . . . ?
W6 O8 W7 K1 -107.6(3) 2_666 . . . ?
W6 O8 W7 K2 161.3(4) 2_666 . . 2_567 ?
W6 O8 W7 O6 -5.1(3) 2_666 . . . ?
W6 O8 W7 O16 -81.0(3) 2_666 . . . ?
W6 O8 W7 O19 5.5(11) 2_666 . . . ?
W6 O8 W7 O21 82.7(3) 2_666 . . . ?
W6 O8 W7 O28 -178.2(3) 2_666 . . . ?
W6 O8 W7 W1 -48.2(2) 2_666 . . . ?
W6 O11 W1 K1 112.4(4) 2_666 . . . ?
W6 O11 W1 K4B 143.0(4) 2_666 . . . ?
W6 O11 W1 O1 -81.7(3) 2_666 . . . ?
W6 O11 W1 O5 0.5(13) 2_666 . . . ?
W6 O11 W1 O6 5.4(3) 2_666 . . . ?
W6 O11 W1 O16 80.9(3) 2_666 . . . ?
W6 O11 W1 O35 178.0(3) 2_666 . . . ?
W6 O11 W1 W7 47.8(2) 2_666 . . . ?
W8 O18 W9 O20 -3.0(3) 2_666 . . 2_666 ?
W8 O18 W9 O21 -86.8(3) 2_666 . . . ?
W8 O18 W9 O24 -10.6(10) 2_666 . . . ?
W8 O18 W9 O27 69.1(3) 2_666 . . . ?
W8 O18 W9 O33 171.3(3) 2_666 . . . ?
W8 O25 W6 K1 75.2(6) . . . 1_655 ?
W8 O25 W6 K1 -164.7(3) . . . 2_666 ?
W8 O25 W6 O6 -65.0(5) . . . 2_666 ?
W8 O25 W6 O7 24.3(6) . . . . ?
W8 O25 W6 O8 -139.1(5) . . . 2_666 ?
W8 O25 W6 O11 -78.3(13) . . . 2_666 ?
W8 O25 W6 O26 127.2(5) . . . . ?
W9 O24 W4 O13 39.4(14) . . . . ?
W9 O24 W4 O14 58.5(8) . . . . ?
W9 O24 W4 O19 -25.9(8) . . . . ?
W9 O24 W4 O23 131.0(8) . . . . ?
W9 O24 W4 O34 -128.4(8) . . . . ?
